data_7033941
loop_
_publ_author_name
'Thiripuranathar, Gobika'
'Man, Wing Y.'
'Palmero, Cesar'
'Chan, Antony P. Y.'
'Leube, Bernhard T.'
'Ellis, David'
'McKay, David'
'Macgregor, Stuart A.'
'Jourdan, Laure'
'Rosair, Georgina M.'
'Welch, Alan J.'

_publ_section_title
;
 Icosahedral metallacarborane/carborane species derived from
 1,1'-bis(o-carborane).
;
_journal_issue 12
_journal_name_full 'Dalton transactions (Cambridge, England : 2003)'
_journal_page_first 5628
_journal_page_last 5637
_journal_paper_doi 10.1039/c5dt00081e
_journal_volume 44
_journal_year 2015
_chemical_formula_moiety 'C9 H26 B19 Co'
_chemical_formula_sum 'C9 H26 B19 Co'
_chemical_formula_weight 398.62
_space_group_crystal_system triclinic
_space_group_IT_number 2
_space_group_name_Hall '-P 1'
_space_group_name_H-M_alt 'P -1'
_symmetry_space_group_name_Hall '-P 1'
_symmetry_space_group_name_H-M 'P -1'
_atom_sites_solution_hydrogens mixed
_atom_sites_solution_primary direct
_audit_creation_date 2014-12-12
_audit_creation_method
;
Olex2 1.2
(compiled 2013.12.10 svn.r2850 for OlexSys, GUI svn.r4736)
;
_audit_update_record
;
2015-01-05 deposited with the CCDC.
2015-02-09 downloaded from the CCDC.
;
_cell_angle_alpha 89.609(3)
_cell_angle_beta 85.554(3)
_cell_angle_gamma 89.158(3)
_cell_formula_units_Z 4
_cell_length_a 6.7993(5)
_cell_length_b 14.4533(10)
_cell_length_c 20.3575(14)
_cell_measurement_temperature 100.0
_cell_volume 1994.3(2)
_computing_molecular_graphics 'Olex2 (Dolomanov et al., 2009)'
_computing_publication_material 'Olex2 (Dolomanov et al., 2009)'
_computing_structure_refinement 'XL (Sheldrick, 2008)'
_computing_structure_solution 'ShelXS (Sheldrick, 2008)'
_diffrn_ambient_temperature 100.0
_diffrn_measured_fraction_theta_full 0.996
_diffrn_measured_fraction_theta_max 0.995
_diffrn_radiation_type MoK\a
_diffrn_radiation_wavelength 0.71073
_diffrn_reflns_av_R_equivalents 0.0378
_diffrn_reflns_av_unetI/netI 0.0355
_diffrn_reflns_Laue_measured_fraction_full 0.996
_diffrn_reflns_Laue_measured_fraction_max 0.995
_diffrn_reflns_limit_h_max 8
_diffrn_reflns_limit_h_min -8
_diffrn_reflns_limit_k_max 18
_diffrn_reflns_limit_k_min -18
_diffrn_reflns_limit_l_max 26
_diffrn_reflns_limit_l_min -26
_diffrn_reflns_number 26471
_diffrn_reflns_point_group_measured_fraction_full 0.996
_diffrn_reflns_point_group_measured_fraction_max 0.995
_diffrn_reflns_theta_full 26.000
_diffrn_reflns_theta_max 27.481
_diffrn_reflns_theta_min 2.819
_diffrn_standards_number 0
_exptl_absorpt_coefficient_mu 0.853
_exptl_absorpt_correction_T_max 1.00
_exptl_absorpt_correction_T_min 0.817
_exptl_absorpt_correction_type multi-scan
_exptl_absorpt_process_details
;
SADABS-2008/1 (Bruker,2008) was used for absorption correction.
wR2(int) was 0.1202 before and 0.0853 after correction.
The Ratio of minimum to maximum transmission is 0.7824.
The \l/2 correction factor is 0.0015.
;
_exptl_crystal_colour red
_exptl_crystal_colour_primary red
_exptl_crystal_density_diffrn 1.328
_exptl_crystal_description block
_exptl_crystal_F_000 808
_exptl_crystal_size_max 0.09
_exptl_crystal_size_mid 0.07
_exptl_crystal_size_min 0.04
_refine_diff_density_max 0.655
_refine_diff_density_min -0.343
_refine_diff_density_rms 0.061
_refine_ls_extinction_method none
_refine_ls_goodness_of_fit_ref 1.070
_refine_ls_hydrogen_treatment mixed
_refine_ls_matrix_type full
_refine_ls_number_parameters 649
_refine_ls_number_reflns 9102
_refine_ls_number_restraints 0
_refine_ls_restrained_S_all 1.070
_refine_ls_R_factor_all 0.0403
_refine_ls_R_factor_gt 0.0334
_refine_ls_shift/su_max 0.001
_refine_ls_shift/su_mean 0.000
_refine_ls_structure_factor_coef Fsqd
_refine_ls_weighting_details 'w=1/[\s^2^(Fo^2^)+(0.0343P)^2^+1.3633P] where P=(Fo^2^+2Fc^2^)/3'
_refine_ls_weighting_scheme calc
_refine_ls_wR_factor_gt 0.0821
_refine_ls_wR_factor_ref 0.0850
_reflns_Friedel_coverage 0.000
_reflns_number_gt 7965
_reflns_number_total 9102
_reflns_threshold_expression 'I > 2\s(I)'
_cod_data_source_file c5dt00081e2.cif
_cod_data_source_block ac018a
_cod_depositor_comments 'Adding full bibliography for 7033938--7033942.cif.'
_cod_database_code 7033941
_shelxl_version_number 2014/6
_shelx_space_group_comment
;
The symmetry employed for this shelxl refinement is uniquely defined
by the following loop, which should always be used as a source of
symmetry information in preference to the above space-group names.
They are only intended as comments.
;
_shelx_estimated_absorpt_t_max 0.967
_shelx_estimated_absorpt_t_min 0.927
_olex2_refinement_description
;
1. Fixed Uiso
 At 1.2 times of:
  All B(H) groups, All C(H) groups
2.a Ternary CH refined with riding coordinates:
 C31A(H31A), C32A(H32A), C33A(H33A), C34A(H34A), C35A(H35A), C31C(H31C),
 C32C(H32C), C33C(H33C), C34C(H34C), C35C(H35C)
;
_olex2_computing_structure_solution_long 'ShelXS (Sheldrick, 2008)'

loop_
_space_group_symop_operation_xyz
'x, y, z'
'-x, -y, -z'

loop_
_atom_site_label
_atom_site_type_symbol
_atom_site_fract_x
_atom_site_fract_y
_atom_site_fract_z
_atom_site_U_iso_or_equiv
_atom_site_adp_type
_atom_site_occupancy
_atom_site_site_symmetry_order
_atom_site_calc_flag
_atom_site_refinement_flags_posn
C1A C 0.7697(2) 0.10690(11) 0.36878(8) 0.0120(3) Uani 1 1 d .
C2A C 0.5600(3) 0.05300(12) 0.35755(8) 0.0141(3) Uani 1 1 d .
H2A H 0.434(3) 0.0880(15) 0.3706(10) 0.017 Uiso 1 1 d R
Co3A Co 0.68713(3) 0.10276(2) 0.27064(2) 0.01255(6) Uani 1 1 d .
B4A B 0.9500(3) 0.06647(14) 0.31237(10) 0.0159(4) Uani 1 1 d .
H4A H 1.071(3) 0.1088(15) 0.2987(10) 0.019 Uiso 1 1 d R
B5A B 0.9386(3) 0.02734(13) 0.39647(10) 0.0157(4) Uani 1 1 d .
H5A H 1.042(3) 0.0498(15) 0.4289(10) 0.019 Uiso 1 1 d R
B6A B 0.6871(3) 0.02093(13) 0.42497(10) 0.0151(4) Uani 1 1 d .
H6A H 0.631(3) 0.0412(15) 0.4725(10) 0.018 Uiso 1 1 d R
B7A B 0.5870(3) -0.02837(13) 0.29435(10) 0.0149(4) Uani 1 1 d .
H7A H 0.463(3) -0.0519(15) 0.2694(10) 0.018 Uiso 1 1 d R
B8A B 0.8460(3) -0.02253(14) 0.26479(11) 0.0182(4) Uani 1 1 d .
H8A H 0.904(3) -0.0429(15) 0.2182(11) 0.022 Uiso 1 1 d R
B9A B 0.9843(3) -0.05307(14) 0.33259(11) 0.0190(4) Uani 1 1 d .
H9A H 1.130(3) -0.0856(15) 0.3252(11) 0.023 Uiso 1 1 d R
B10A B 0.8189(3) -0.08057(14) 0.40158(11) 0.0180(4) Uani 1 1 d .
H10A H 0.855(3) -0.1322(15) 0.4420(10) 0.022 Uiso 1 1 d R
B11A B 0.5743(3) -0.06236(13) 0.37841(10) 0.0162(4) Uani 1 1 d .
H11A H 0.445(3) -0.0947(15) 0.4001(10) 0.019 Uiso 1 1 d R
B12A B 0.7584(3) -0.11065(14) 0.32153(11) 0.0183(4) Uani 1 1 d .
H12A H 0.753(3) -0.1834(15) 0.3063(11) 0.022 Uiso 1 1 d R
C31A C 0.4781(3) 0.11649(13) 0.20250(9) 0.0199(4) Uani 1 1 d .
H31A H 0.3578 0.0779 0.2007 0.024 Uiso 1 1 calc R
C32A C 0.4873(3) 0.20183(13) 0.23514(9) 0.0232(4) Uani 1 1 d .
H32A H 0.3762 0.2332 0.2618 0.028 Uiso 1 1 calc R
C33A C 0.6827(3) 0.23473(13) 0.22431(9) 0.0252(4) Uani 1 1 d .
H33A H 0.7332 0.2933 0.2423 0.030 Uiso 1 1 calc R
C34A C 0.7953(3) 0.16947(15) 0.18594(9) 0.0259(4) Uani 1 1 d .
H34A H 0.9374 0.1751 0.1700 0.031 Uiso 1 1 calc R
C35A C 0.6676(3) 0.09552(14) 0.17151(9) 0.0223(4) Uani 1 1 d .
H35A H 0.7036 0.0409 0.1429 0.027 Uiso 1 1 calc R
C1B C 0.7713(2) 0.20325(11) 0.40161(8) 0.0121(3) Uani 1 1 d .
C2B C 0.8194(3) 0.20787(12) 0.48128(8) 0.0148(3) Uani 1 1 d .
H2B H 0.838(3) 0.1514(15) 0.5014(10) 0.018 Uiso 1 1 d R
B3B B 1.0010(3) 0.24218(13) 0.42350(10) 0.0146(4) Uani 1 1 d .
H3B H 1.127(3) 0.1987(15) 0.4128(10) 0.017 Uiso 1 1 d R
B4B B 0.8712(3) 0.29937(13) 0.36265(10) 0.0148(4) Uani 1 1 d .
H4B H 0.933(3) 0.2930(14) 0.3134(10) 0.018 Uiso 1 1 d R
B5B B 0.6124(3) 0.29317(13) 0.38592(10) 0.0147(4) Uani 1 1 d .
H5B H 0.506(3) 0.2833(15) 0.3505(10) 0.018 Uiso 1 1 d R
B6B B 0.5815(3) 0.23090(14) 0.46154(10) 0.0151(4) Uani 1 1 d .
H6B H 0.472(3) 0.1821(15) 0.4716(10) 0.018 Uiso 1 1 d R
B7B B 0.9518(3) 0.30259(14) 0.49939(10) 0.0166(4) Uani 1 1 d .
H7B H 1.058(3) 0.2947(15) 0.5345(10) 0.020 Uiso 1 1 d R
B8B B 0.9820(3) 0.36418(14) 0.42338(10) 0.0162(4) Uani 1 1 d .
H8B H 1.112(3) 0.4058(15) 0.4101(10) 0.019 Uiso 1 1 d R
B9B B 0.7421(3) 0.39610(14) 0.40030(10) 0.0168(4) Uani 1 1 d .
H9B H 0.717(3) 0.4601(15) 0.3710(10) 0.020 Uiso 1 1 d R
B10B B 0.5640(3) 0.35288(14) 0.46171(10) 0.0178(4) Uani 1 1 d .
H10B H 0.424(3) 0.3834(15) 0.4753(10) 0.021 Uiso 1 1 d R
B11B B 0.6945(3) 0.29480(15) 0.52246(10) 0.0182(4) Uani 1 1 d .
H11B H 0.636(3) 0.2829(15) 0.5703(11) 0.022 Uiso 1 1 d R
B12B B 0.7920(3) 0.39758(14) 0.48514(10) 0.0184(4) Uani 1 1 d .
H12B H 0.799(3) 0.4614(15) 0.5130(11) 0.022 Uiso 1 1 d R
C1C C 0.2113(2) 0.60371(11) 0.13229(8) 0.0117(3) Uani 1 1 d .
C2C C 0.3975(3) 0.53698(12) 0.15096(9) 0.0144(3) Uani 1 1 d .
H2C H 0.528(3) 0.5623(15) 0.1430(10) 0.017 Uiso 1 1 d R
Co3C Co 0.25101(3) 0.59165(2) 0.23445(2) 0.01219(6) Uani 1 1 d .
B4C B 0.0040(3) 0.57354(14) 0.18181(10) 0.0144(4) Uani 1 1 d .
H4C H -0.107(3) 0.6242(15) 0.1922(10) 0.017 Uiso 1 1 d R
B5C B 0.0364(3) 0.53662(13) 0.09765(10) 0.0148(4) Uani 1 1 d .
H5C H -0.051(3) 0.5677(15) 0.0614(10) 0.018 Uiso 1 1 d R
B6C B 0.2898(3) 0.51461(13) 0.07792(10) 0.0144(4) Uani 1 1 d .
H6C H 0.368(3) 0.5322(14) 0.0335(10) 0.017 Uiso 1 1 d R
B7C B 0.3345(3) 0.45650(13) 0.21224(10) 0.0154(4) Uani 1 1 d .
H7C H 0.448(3) 0.4286(15) 0.2417(10) 0.018 Uiso 1 1 d R
B8C B 0.0715(3) 0.47613(14) 0.23240(10) 0.0160(4) Uani 1 1 d .
H8C H -0.009(3) 0.4569(15) 0.2780(10) 0.019 Uiso 1 1 d R
B9C B -0.0476(3) 0.45721(14) 0.15927(10) 0.0169(4) Uani 1 1 d .
H9C H -0.198(3) 0.4332(15) 0.1600(10) 0.020 Uiso 1 1 d R
B10C B 0.1311(3) 0.42150(13) 0.09584(10) 0.0161(4) Uani 1 1 d .
H10C H 0.098(3) 0.3756(15) 0.0572(10) 0.019 Uiso 1 1 d R
B11C B 0.3671(3) 0.42407(13) 0.12793(10) 0.0158(4) Uani 1 1 d .
H11C H 0.497(3) 0.3861(15) 0.1096(10) 0.019 Uiso 1 1 d R
B12C B 0.1575(3) 0.38551(13) 0.17796(10) 0.0164(4) Uani 1 1 d .
H12C H 0.142(3) 0.3142(15) 0.1946(10) 0.020 Uiso 1 1 d R
C31C C 0.3420(3) 0.57188(13) 0.32685(9) 0.0203(4) Uani 1 1 d .
H31C H 0.3830 0.5114 0.3461 0.024 Uiso 1 1 calc R
C32C C 0.4696(3) 0.63632(14) 0.29288(9) 0.0214(4) Uani 1 1 d .
H32C H 0.6153 0.6287 0.2830 0.026 Uiso 1 1 calc R
C33C C 0.3532(3) 0.71435(13) 0.27707(9) 0.0225(4) Uani 1 1 d .
H33C H 0.4019 0.7705 0.2523 0.027 Uiso 1 1 calc R
C34C C 0.1555(3) 0.69729(13) 0.29935(9) 0.0226(4) Uani 1 1 d .
H34C H 0.0408 0.7402 0.2943 0.027 Uiso 1 1 calc R
C35C C 0.1474(3) 0.60963(14) 0.33089(9) 0.0206(4) Uani 1 1 d .
H35C H 0.0274 0.5806 0.3534 0.025 Uiso 1 1 calc R
C1D C 0.2478(2) 0.70029(11) 0.10049(8) 0.0120(3) Uani 1 1 d .
C2D C 0.2161(3) 0.71128(12) 0.01996(8) 0.0140(3) Uani 1 1 d .
H2D H 0.179(3) 0.6581(15) -0.0012(10) 0.017 Uiso 1 1 d R
B3D B 0.0389(3) 0.75771(14) 0.07555(10) 0.0151(4) Uani 1 1 d .
H3D H -0.097(3) 0.7245(15) 0.0832(10) 0.018 Uiso 1 1 d R
B4D B 0.1755(3) 0.80206(13) 0.13897(10) 0.0160(4) Uani 1 1 d .
H4D H 0.105(3) 0.7990(15) 0.1887(10) 0.019 Uiso 1 1 d R
B5D B 0.4306(3) 0.77457(13) 0.11903(10) 0.0154(4) Uani 1 1 d .
H5D H 0.530(3) 0.7527(15) 0.1542(10) 0.018 Uiso 1 1 d R
B6D B 0.4533(3) 0.71452(14) 0.04339(10) 0.0154(4) Uani 1 1 d .
H6D H 0.548(3) 0.6582(15) 0.0334(10) 0.019 Uiso 1 1 d R
B7D B 0.1165(3) 0.81565(14) 0.00058(10) 0.0163(4) Uani 1 1 d .
H7D H 0.014(3) 0.8165(15) -0.0352(10) 0.020 Uiso 1 1 d R
B8D B 0.0937(3) 0.87698(14) 0.07645(10) 0.0164(4) Uani 1 1 d .
H8D H -0.020(3) 0.9277(15) 0.0860(10) 0.020 Uiso 1 1 d R
B9D B 0.3363(3) 0.88770(14) 0.10365(10) 0.0187(4) Uani 1 1 d .
H9D H 0.376(3) 0.9472(15) 0.1336(11) 0.022 Uiso 1 1 d R
B10D B 0.5070(3) 0.83343(14) 0.04445(11) 0.0186(4) Uani 1 1 d .
H10D H 0.653(3) 0.8528(15) 0.0354(11) 0.022 Uiso 1 1 d R
B11D B 0.3705(3) 0.78919(14) -0.01907(10) 0.0170(4) Uani 1 1 d .
H11D H 0.422(3) 0.7749(15) -0.0674(11) 0.020 Uiso 1 1 d R
B12D B 0.2990(3) 0.89674(14) 0.01783(10) 0.0179(4) Uani 1 1 d .
H12D H 0.316(3) 0.9623(15) -0.0089(10) 0.021 Uiso 1 1 d R

loop_
_atom_site_aniso_label
_atom_site_aniso_U_11
_atom_site_aniso_U_22
_atom_site_aniso_U_33
_atom_site_aniso_U_23
_atom_site_aniso_U_13
_atom_site_aniso_U_12
C1A 0.0147(8) 0.0104(7) 0.0110(8) 0.0016(6) -0.0010(6) -0.0012(6)
C2A 0.0166(8) 0.0119(8) 0.0134(8) 0.0020(6) 0.0007(6) -0.0024(6)
Co3A 0.01758(12) 0.01011(11) 0.01009(11) 0.00167(8) -0.00165(9) -0.00215(9)
B4A 0.0159(9) 0.0128(9) 0.0191(10) -0.0021(7) -0.0009(8) -0.0005(7)
B5A 0.0167(9) 0.0109(8) 0.0202(10) 0.0031(7) -0.0052(8) -0.0002(7)
B6A 0.0198(10) 0.0123(9) 0.0134(9) 0.0035(7) -0.0021(7) -0.0035(7)
B7A 0.0176(9) 0.0105(8) 0.0166(9) 0.0017(7) -0.0015(7) -0.0017(7)
B8A 0.0195(10) 0.0153(9) 0.0194(10) -0.0029(8) 0.0012(8) -0.0010(8)
B9A 0.0164(10) 0.0131(9) 0.0276(11) -0.0016(8) -0.0024(8) 0.0011(7)
B10A 0.0215(10) 0.0104(9) 0.0229(10) 0.0033(7) -0.0071(8) -0.0011(7)
B11A 0.0190(10) 0.0114(9) 0.0185(10) 0.0040(7) -0.0031(8) -0.0034(7)
B12A 0.0194(10) 0.0103(9) 0.0256(11) -0.0017(8) -0.0041(8) 0.0007(7)
C31A 0.0286(10) 0.0174(9) 0.0150(8) 0.0032(7) -0.0096(7) -0.0016(7)
C32A 0.0355(11) 0.0163(9) 0.0195(9) 0.0027(7) -0.0149(8) 0.0048(8)
C33A 0.0439(12) 0.0150(9) 0.0187(9) 0.0091(7) -0.0147(8) -0.0080(8)
C34A 0.0332(11) 0.0322(11) 0.0126(9) 0.0094(8) -0.0026(8) -0.0117(9)
C35A 0.0355(11) 0.0227(9) 0.0089(8) 0.0011(7) -0.0039(7) -0.0030(8)
C1B 0.0145(8) 0.0110(7) 0.0111(7) 0.0015(6) -0.0020(6) -0.0007(6)
C2B 0.0193(9) 0.0137(8) 0.0118(8) 0.0012(6) -0.0035(6) -0.0021(7)
B3B 0.0149(9) 0.0131(9) 0.0160(9) 0.0013(7) -0.0037(7) -0.0026(7)
B4B 0.0180(9) 0.0114(9) 0.0151(9) 0.0012(7) -0.0022(7) -0.0014(7)
B5B 0.0172(9) 0.0119(9) 0.0152(9) 0.0001(7) -0.0024(7) 0.0016(7)
B6B 0.0149(9) 0.0164(9) 0.0138(9) -0.0021(7) 0.0004(7) -0.0003(7)
B7B 0.0209(10) 0.0129(9) 0.0165(9) -0.0012(7) -0.0047(8) -0.0037(7)
B8B 0.0194(10) 0.0124(9) 0.0171(9) 0.0001(7) -0.0034(8) -0.0021(7)
B9B 0.0216(10) 0.0108(9) 0.0184(10) 0.0000(7) -0.0037(8) -0.0003(7)
B10B 0.0186(10) 0.0148(9) 0.0202(10) -0.0049(8) -0.0017(8) 0.0019(8)
B11B 0.0246(11) 0.0169(9) 0.0132(9) -0.0033(7) -0.0004(8) -0.0021(8)
B12B 0.0231(10) 0.0143(9) 0.0184(10) -0.0038(8) -0.0036(8) -0.0014(8)
C1C 0.0130(8) 0.0103(7) 0.0120(8) 0.0012(6) -0.0021(6) -0.0006(6)
C2C 0.0166(8) 0.0106(8) 0.0160(8) 0.0002(6) -0.0018(7) -0.0003(6)
Co3C 0.01620(12) 0.01024(11) 0.01025(11) 0.00006(8) -0.00191(8) 0.00066(8)
B4C 0.0140(9) 0.0131(9) 0.0161(9) 0.0034(7) -0.0012(7) -0.0030(7)
B5C 0.0161(9) 0.0127(9) 0.0163(9) 0.0017(7) -0.0047(7) -0.0028(7)
B6C 0.0178(9) 0.0121(9) 0.0132(9) -0.0013(7) -0.0008(7) 0.0001(7)
B7C 0.0196(10) 0.0100(8) 0.0169(9) 0.0005(7) -0.0046(8) 0.0015(7)
B8C 0.0176(9) 0.0137(9) 0.0165(9) 0.0037(7) -0.0004(7) -0.0026(7)
B9C 0.0169(9) 0.0135(9) 0.0209(10) 0.0038(8) -0.0045(8) -0.0029(7)
B10C 0.0201(10) 0.0116(9) 0.0173(9) 0.0008(7) -0.0061(8) -0.0018(7)
B11C 0.0189(10) 0.0107(8) 0.0181(10) -0.0017(7) -0.0030(8) 0.0005(7)
B12C 0.0201(10) 0.0111(9) 0.0184(10) 0.0038(7) -0.0040(8) -0.0024(7)
C31C 0.0317(10) 0.0183(9) 0.0120(8) -0.0003(7) -0.0086(7) 0.0029(8)
C32C 0.0229(9) 0.0261(10) 0.0159(9) -0.0066(7) -0.0044(7) -0.0034(8)
C33C 0.0419(12) 0.0146(8) 0.0115(8) -0.0023(7) -0.0048(8) -0.0071(8)
C34C 0.0336(11) 0.0209(9) 0.0137(9) -0.0073(7) -0.0056(8) 0.0101(8)
C35C 0.0253(10) 0.0250(10) 0.0112(8) -0.0031(7) 0.0006(7) -0.0002(8)
C1D 0.0148(8) 0.0106(7) 0.0107(7) 0.0019(6) -0.0022(6) -0.0010(6)
C2D 0.0181(8) 0.0128(8) 0.0112(8) 0.0008(6) -0.0018(6) -0.0004(6)
B3D 0.0159(9) 0.0139(9) 0.0155(9) 0.0022(7) -0.0025(7) 0.0017(7)
B4D 0.0225(10) 0.0114(9) 0.0142(9) -0.0008(7) -0.0016(8) 0.0021(7)
B5D 0.0174(9) 0.0125(9) 0.0168(9) 0.0014(7) -0.0030(7) -0.0033(7)
B6D 0.0156(9) 0.0148(9) 0.0157(9) 0.0023(7) 0.0003(7) -0.0020(7)
B7D 0.0203(10) 0.0136(9) 0.0151(9) 0.0028(7) -0.0026(8) 0.0007(7)
B8D 0.0226(10) 0.0118(9) 0.0146(9) 0.0009(7) 0.0001(8) 0.0015(7)
B9D 0.0256(11) 0.0122(9) 0.0190(10) 0.0008(7) -0.0057(8) -0.0018(8)
B10D 0.0184(10) 0.0146(9) 0.0232(10) 0.0038(8) -0.0031(8) -0.0037(8)
B11D 0.0209(10) 0.0139(9) 0.0158(9) 0.0034(7) 0.0006(8) -0.0012(7)
B12D 0.0215(10) 0.0131(9) 0.0190(10) 0.0029(7) -0.0020(8) -0.0016(8)

loop_
_atom_type_symbol
_atom_type_description
_atom_type_scat_dispersion_real
_atom_type_scat_dispersion_imag
_atom_type_scat_source
C C 0.0033 0.0016 'International Tables Vol C Tables 4.2.6.8 and 6.1.1.4'
H H 0.0000 0.0000 'International Tables Vol C Tables 4.2.6.8 and 6.1.1.4'
B B 0.0013 0.0007 'International Tables Vol C Tables 4.2.6.8 and 6.1.1.4'
Co Co 0.3494 0.9721 'International Tables Vol C Tables 4.2.6.8 and 6.1.1.4'

loop_
_geom_angle_atom_site_label_1
_geom_angle_atom_site_label_2
_geom_angle_atom_site_label_3
_geom_angle
C2A C1A Co3A 63.90(8)
C2A C1A B4A 108.80(13)
C2A C1A B5A 109.03(13)
C2A C1A B6A 60.92(10)
B4A C1A Co3A 65.35(9)
B4A C1A B5A 62.76(11)
B4A C1A B6A 112.11(13)
B5A C1A Co3A 120.77(11)
B5A C1A B6A 60.85(11)
B6A C1A Co3A 119.57(11)
C1B C1A C2A 121.84(14)
C1B C1A Co3A 116.93(11)
C1B C1A B4A 124.27(14)
C1B C1A B5A 114.83(13)
C1B C1A B6A 111.76(13)
C1A C2A H2A 116.5(12)
C1A C2A Co3A 68.88(8)
C1A C2A B6A 61.97(10)
C1A C2A B7A 112.60(13)
C1A C2A B11A 111.46(13)
Co3A C2A H2A 110.4(12)
B6A C2A H2A 112.5(12)
B6A C2A Co3A 124.93(12)
B6A C2A B7A 112.34(13)
B7A C2A H2A 124.5(12)
B7A C2A Co3A 65.57(9)
B11A C2A H2A 118.3(12)
B11A C2A Co3A 121.81(12)
B11A C2A B6A 61.17(11)
B11A C2A B7A 61.51(11)
C1A Co3A C32A 121.28(7)
C1A Co3A C33A 113.47(7)
C2A Co3A C1A 47.22(6)
C2A Co3A B4A 83.27(8)
C2A Co3A B7A 50.36(7)
C2A Co3A B8A 85.91(8)
C2A Co3A C31A 110.09(7)
C2A Co3A C32A 106.86(8)
C2A Co3A C33A 132.98(8)
C2A Co3A C34A 172.26(8)
B4A Co3A C1A 47.95(7)
B4A Co3A C32A 151.96(8)
B4A Co3A C33A 115.61(8)
B7A Co3A C1A 85.51(7)
B7A Co3A B4A 87.98(8)
B7A Co3A B8A 51.86(8)
B7A Co3A C31A 90.03(8)
B7A Co3A C32A 118.85(8)
B7A Co3A C33A 155.90(8)
B8A Co3A C1A 85.04(7)
B8A Co3A B4A 50.91(8)
B8A Co3A C32A 152.93(8)
B8A Co3A C33A 140.13(9)
C31A Co3A C1A 151.10(7)
C31A Co3A B4A 160.51(8)
C31A Co3A B8A 114.18(8)
C31A Co3A C32A 39.29(7)
C31A Co3A C33A 66.12(7)
C32A Co3A C33A 39.05(8)
C34A Co3A C1A 131.90(7)
C34A Co3A B4A 100.88(8)
C34A Co3A B7A 135.74(8)
C34A Co3A B8A 101.79(9)
C34A Co3A C31A 67.67(8)
C34A Co3A C32A 66.50(9)
C34A Co3A C33A 39.30(9)
C35A Co3A C1A 168.35(8)
C35A Co3A C2A 141.56(7)
C35A Co3A B4A 120.72(8)
C35A Co3A B7A 97.57(8)
C35A Co3A B8A 88.04(8)
C35A Co3A C31A 40.47(8)
C35A Co3A C32A 66.98(8)
C35A Co3A C33A 66.95(8)
C35A Co3A C34A 40.94(8)
C1A B4A Co3A 66.70(9)
C1A B4A H4A 118.9(12)
C1A B4A B5A 59.23(11)
C1A B4A B8A 108.22(14)
C1A B4A B9A 105.52(14)
Co3A B4A H4A 115.2(12)
B5A B4A Co3A 118.92(12)
B5A B4A H4A 114.3(12)
B5A B4A B8A 107.41(14)
B8A B4A Co3A 64.48(9)
B8A B4A H4A 128.1(12)
B9A B4A Co3A 116.72(12)
B9A B4A H4A 121.2(12)
B9A B4A B5A 58.68(11)
B9A B4A B8A 59.42(11)
C1A B5A B4A 58.00(10)
C1A B5A H5A 118.8(12)
C1A B5A B6A 60.05(11)
C1A B5A B9A 105.99(14)
C1A B5A B10A 106.51(13)
B4A B5A H5A 121.0(12)
B6A B5A B4A 107.62(14)
B6A B5A H5A 119.2(12)
B6A B5A B10A 59.61(11)
B9A B5A B4A 60.49(12)
B9A B5A H5A 126.1(12)
B9A B5A B6A 108.18(14)
B9A B5A B10A 60.53(12)
B10A B5A B4A 108.45(14)
B10A B5A H5A 125.0(12)
C1A B6A B5A 59.11(10)
C1A B6A H6A 118.5(12)
C1A B6A B10A 106.29(14)
C1A B6A B11A 105.79(13)
C2A B6A C1A 57.11(10)
C2A B6A B5A 104.63(13)
C2A B6A H6A 119.2(11)
C2A B6A B10A 105.75(14)
C2A B6A B11A 59.03(11)
B5A B6A H6A 123.9(11)
B10A B6A B5A 60.26(12)
B10A B6A H6A 128.4(12)
B10A B6A B11A 60.82(11)
B11A B6A B5A 108.62(14)
B11A B6A H6A 123.0(12)
C2A B7A Co3A 64.07(8)
C2A B7A H7A 122.0(11)
C2A B7A B8A 104.38(13)
C2A B7A B11A 58.54(11)
C2A B7A B12A 104.54(14)
Co3A B7A H7A 116.8(12)
B8A B7A Co3A 64.90(9)
B8A B7A H7A 129.4(11)
B11A B7A Co3A 117.78(12)
B11A B7A H7A 112.5(11)
B11A B7A B8A 108.00(14)
B12A B7A Co3A 117.94(12)
B12A B7A H7A 119.1(12)
B12A B7A B8A 59.87(12)
B12A B7A B11A 60.21(12)
Co3A B8A H8A 116.9(12)
B4A B8A Co3A 64.60(9)
B4A B8A B7A 105.94(14)
B4A B8A H8A 123.9(12)
B7A B8A Co3A 63.24(9)
B7A B8A H8A 125.0(12)
B9A B8A Co3A 117.30(12)
B9A B8A B4A 59.97(11)
B9A B8A B7A 106.61(14)
B9A B8A H8A 117.0(12)
B9A B8A B12A 60.11(12)
B12A B8A Co3A 115.43(13)
B12A B8A B4A 107.03(14)
B12A B8A B7A 58.67(11)
B12A B8A H8A 118.0(12)
B4A B9A H9A 120.2(12)
B5A B9A B4A 60.84(11)
B5A B9A B8A 110.13(14)
B5A B9A H9A 119.1(11)
B5A B9A B10A 60.06(12)
B5A B9A B12A 107.85(15)
B8A B9A B4A 60.62(11)
B8A B9A H9A 121.4(11)
B8A B9A B12A 60.26(12)
B10A B9A B4A 108.36(14)
B10A B9A B8A 109.04(15)
B10A B9A H9A 121.8(12)
B10A B9A B12A 59.54(12)
B12A B9A B4A 107.65(14)
B12A B9A H9A 124.2(12)
B5A B10A B9A 59.41(12)
B5A B10A H10A 119.4(11)
B5A B10A B11A 107.58(14)
B5A B10A B12A 108.14(15)
B6A B10A B5A 60.12(11)
B6A B10A B9A 107.69(14)
B6A B10A H10A 118.2(11)
B6A B10A B11A 59.63(11)
B6A B10A B12A 108.14(14)
B9A B10A H10A 123.8(11)
B9A B10A B11A 107.93(14)
B11A B10A H10A 122.2(11)
B12A B10A B9A 60.55(12)
B12A B10A H10A 125.1(11)
B12A B10A B11A 60.07(12)
C2A B11A B6A 59.80(11)
C2A B11A B7A 59.95(11)
C2A B11A B10A 105.37(13)
C2A B11A H11A 118.4(12)
C2A B11A B12A 105.27(14)
B6A B11A B7A 109.93(14)
B6A B11A B10A 59.55(11)
B6A B11A H11A 117.9(11)
B6A B11A B12A 107.78(14)
B7A B11A B10A 108.34(15)
B7A B11A H11A 119.9(11)
B7A B11A B12A 59.77(12)
B10A B11A H11A 126.0(12)
B12A B11A B10A 59.71(12)
B12A B11A H11A 127.9(12)
B7A B12A B8A 61.46(12)
B7A B12A B9A 108.43(14)
B7A B12A B10A 108.97(14)
B7A B12A B11A 60.02(11)
B7A B12A H12A 120.6(11)
B8A B12A H12A 121.1(11)
B9A B12A B8A 59.63(12)
B9A B12A H12A 122.7(11)
B10A B12A B8A 108.83(14)
B10A B12A B9A 59.91(12)
B10A B12A B11A 60.22(12)
B10A B12A H12A 121.2(11)
B11A B12A B8A 109.11(14)
B11A B12A B9A 107.55(14)
B11A B12A H12A 121.2(11)
Co3A C31A H31A 125.8
C32A C31A Co3A 72.38(10)
C32A C31A H31A 125.8
C32A C31A C35A 108.42(17)
C35A C31A Co3A 68.54(10)
C35A C31A H31A 125.8
Co3A C32A H32A 126.0
C31A C32A Co3A 68.33(11)
C31A C32A H32A 126.0
C31A C32A C33A 107.94(19)
C33A C32A Co3A 70.55(11)
C33A C32A H32A 126.0
Co3A C33A H33A 125.7
C32A C33A Co3A 70.41(10)
C32A C33A H33A 125.7
C34A C33A Co3A 67.95(11)
C34A C33A C32A 108.47(17)
C34A C33A H33A 125.7
Co3A C34A H34A 126.1
C33A C34A Co3A 72.76(11)
C33A C34A H34A 126.1
C33A C34A C35A 107.78(18)
C35A C34A Co3A 68.62(10)
C35A C34A H34A 126.1
Co3A C35A H35A 126.3
C31A C35A Co3A 70.99(10)
C31A C35A C34A 107.37(17)
C31A C35A H35A 126.3
C34A C35A Co3A 70.44(10)
C34A C35A H35A 126.3
C1A C1B C2B 117.96(13)
C1A C1B B3B 116.56(14)
C1A C1B B4B 123.25(14)
C1A C1B B5B 124.47(13)
C1A C1B B6B 118.17(13)
C2B C1B B3B 59.73(10)
C2B C1B B4B 107.82(12)
C2B C1B B5B 108.31(13)
C2B C1B B6B 60.29(11)
B4B C1B B3B 61.19(11)
B4B C1B B5B 62.71(11)
B4B C1B B6B 112.68(13)
B5B C1B B3B 112.33(13)
B5B C1B B6B 61.62(11)
B6B C1B B3B 111.73(13)
C1B C2B H2B 115.4(13)
C1B C2B B3B 62.37(10)
C1B C2B B6B 61.81(10)
C1B C2B B7B 113.17(13)
C1B C2B B11B 112.68(14)
B3B C2B H2B 116.5(13)
B3B C2B B6B 115.23(14)
B6B C2B H2B 115.1(13)
B7B C2B H2B 121.6(13)
B7B C2B B3B 62.95(11)
B7B C2B B6B 115.20(14)
B11B C2B H2B 120.7(13)
B11B C2B B3B 115.35(14)
B11B C2B B6B 62.70(12)
B11B C2B B7B 63.10(12)
C1B B3B H3B 118.0(11)
C1B B3B B4B 58.27(10)
C1B B3B B7B 105.85(14)
C1B B3B B8B 105.49(13)
C2B B3B C1B 57.90(10)
C2B B3B H3B 119.6(11)
C2B B3B B4B 104.07(14)
C2B B3B B7B 58.33(11)
C2B B3B B8B 104.27(14)
B4B B3B H3B 123.9(11)
B4B B3B B7B 108.14(14)
B7B B3B H3B 123.8(11)
B8B B3B H3B 129.6(11)
B8B B3B B4B 60.31(11)
B8B B3B B7B 60.12(11)
C1B B4B B3B 60.55(10)
C1B B4B H4B 118.6(11)
C1B B4B B5B 58.76(10)
C1B B4B B8B 106.82(13)
C1B B4B B9B 105.67(14)
B3B B4B H4B 116.0(11)
B3B B4B B5B 108.63(14)
B3B B4B B8B 59.76(11)
B3B B4B B9B 108.01(14)
B5B B4B H4B 123.7(11)
B8B B4B H4B 123.1(11)
B8B B4B B5B 108.10(14)
B8B B4B B9B 60.18(11)
B9B B4B H4B 128.3(11)
B9B B4B B5B 59.64(11)
C1B B5B B4B 58.53(10)
C1B B5B H5B 118.7(11)
C1B B5B B6B 59.95(11)
C1B B5B B9B 105.82(13)
C1B B5B B10B 106.21(13)
B4B B5B H5B 122.1(11)
B6B B5B B4B 107.97(14)
B6B B5B H5B 117.9(11)
B6B B5B B10B 59.52(11)
B9B B5B B4B 60.06(11)
B9B B5B H5B 127.2(12)
B9B B5B B6B 107.98(14)
B9B B5B B10B 60.35(12)
B10B B5B B4B 108.12(14)
B10B B5B H5B 124.5(11)
C1B B6B B5B 58.43(10)
C1B B6B H6B 117.6(12)
C1B B6B B10B 105.61(14)
C1B B6B B11B 105.62(14)
C2B B6B C1B 57.90(10)
C2B B6B B5B 103.94(14)
C2B B6B H6B 120.3(12)
C2B B6B B10B 103.96(14)
C2B B6B B11B 57.88(11)
B5B B6B H6B 123.3(12)
B5B B6B B11B 107.99(14)
B10B B6B B5B 60.27(11)
B10B B6B H6B 129.5(12)
B10B B6B B11B 60.16(12)
B11B B6B H6B 124.6(11)
C2B B7B B3B 58.72(11)
C2B B7B H7B 117.9(12)
C2B B7B B8B 104.00(13)
C2B B7B B11B 58.14(11)
C2B B7B B12B 104.15(14)
B3B B7B H7B 116.5(12)
B8B B7B B3B 59.38(11)
B8B B7B H7B 126.5(12)
B8B B7B B11B 108.18(14)
B11B B7B B3B 107.77(13)
B11B B7B H7B 121.5(12)
B12B B7B B3B 108.08(14)
B12B B7B H7B 129.8(12)
B12B B7B B8B 60.67(12)
B12B B7B B11B 59.99(12)
B3B B8B B4B 59.93(11)
B3B B8B B7B 60.50(11)
B3B B8B H8B 120.1(11)
B3B B8B B9B 108.13(14)
B3B B8B B12B 108.07(14)
B4B B8B B7B 108.15(14)
B4B B8B H8B 120.6(11)
B4B B8B B9B 60.16(11)
B4B B8B B12B 107.95(14)
B7B B8B H8B 121.9(11)
B7B B8B B9B 107.64(14)
B7B B8B B12B 59.53(12)
B9B B8B H8B 122.6(11)
B9B B8B B12B 59.85(12)
B12B B8B H8B 123.4(11)
B4B B9B B8B 59.65(11)
B4B B9B H9B 120.2(11)
B4B B9B B10B 107.93(14)
B4B B9B B12B 107.93(14)
B5B B9B B4B 60.30(11)
B5B B9B B8B 108.20(14)
B5B B9B H9B 120.6(11)
B5B B9B B10B 59.86(11)
B5B B9B B12B 108.11(14)
B8B B9B H9B 121.5(11)
B8B B9B B10B 108.22(14)
B8B B9B B12B 60.34(12)
B10B B9B H9B 122.8(11)
B12B B9B H9B 123.2(11)
B12B B9B B10B 60.02(12)
B5B B10B B9B 59.79(11)
B5B B10B H10B 121.7(12)
B5B B10B B12B 108.01(14)
B6B B10B B5B 60.21(11)
B6B B10B B9B 108.10(14)
B6B B10B H10B 117.6(12)
B6B B10B B11B 60.31(11)
B6B B10B B12B 108.42(14)
B9B B10B H10B 125.7(12)
B11B B10B B5B 108.07(14)
B11B B10B B9B 107.61(14)
B11B B10B H10B 119.4(12)
B11B B10B B12B 59.82(12)
B12B B10B B9B 59.95(12)
B12B B10B H10B 123.9(12)
C2B B11B B6B 59.43(11)
C2B B11B B7B 58.77(11)
C2B B11B B10B 104.66(14)
C2B B11B H11B 118.9(12)
C2B B11B B12B 104.53(14)
B6B B11B B7B 108.95(14)
B6B B11B H11B 114.4(12)
B7B B11B H11B 123.8(12)
B10B B11B B6B 59.54(11)
B10B B11B B7B 108.34(15)
B10B B11B H11B 123.7(12)
B10B B11B B12B 60.39(12)
B12B B11B B6B 108.26(14)
B12B B11B B7B 59.84(12)
B12B B11B H11B 130.0(12)
B7B B12B B8B 59.80(12)
B7B B12B B9B 107.83(14)
B7B B12B B10B 108.11(14)
B7B B12B B11B 60.17(12)
B7B B12B H12B 120.8(12)
B8B B12B H12B 122.1(12)
B9B B12B B8B 59.82(11)
B9B B12B B10B 60.03(12)
B9B B12B H12B 122.8(12)
B10B B12B B8B 107.81(14)
B10B B12B H12B 122.2(12)
B11B B12B B8B 107.64(14)
B11B B12B B9B 107.64(14)
B11B B12B B10B 59.78(12)
B11B B12B H12B 121.3(12)
C2C C1C Co3C 64.76(8)
C2C C1C B4C 108.85(13)
C2C C1C B5C 109.20(13)
C2C C1C B6C 61.52(10)
B4C C1C Co3C 64.48(8)
B4C C1C B5C 62.32(11)
B4C C1C B6C 111.82(13)
B5C C1C Co3C 119.86(11)
B5C C1C B6C 60.64(11)
B6C C1C Co3C 120.56(11)
C1D C1C C2C 120.74(14)
C1D C1C Co3C 116.54(11)
C1D C1C B4C 125.10(14)
C1D C1C B5C 115.87(13)
C1D C1C B6C 111.48(13)
C1C C2C H2C 116.7(13)
C1C C2C Co3C 68.91(8)
C1C C2C B6C 62.28(10)
C1C C2C B7C 113.48(13)
C1C C2C B11C 111.83(13)
Co3C C2C H2C 111.5(12)
B6C C2C H2C 112.1(12)
B6C C2C Co3C 124.90(12)
B7C C2C H2C 123.7(13)
B7C C2C Co3C 65.49(9)
B7C C2C B6C 112.66(13)
B11C C2C H2C 117.1(13)
B11C C2C Co3C 121.89(12)
B11C C2C B6C 60.79(11)
B11C C2C B7C 61.98(11)
C1C Co3C C33C 114.05(7)
C2C Co3C C1C 46.33(6)
C2C Co3C B4C 83.05(7)
C2C Co3C B7C 49.66(7)
C2C Co3C B8C 85.43(7)
C2C Co3C C32C 105.91(7)
C2C Co3C C33C 120.38(7)
C2C Co3C C34C 155.28(8)
B4C Co3C C1C 48.51(7)
B4C Co3C B8C 51.59(8)
B4C Co3C C32C 167.89(8)
B4C Co3C C33C 129.06(8)
B4C Co3C C34C 101.82(8)
B7C Co3C C1C 84.76(7)
B7C Co3C B4C 88.46(8)
B7C Co3C B8C 52.02(8)
B7C Co3C C32C 103.53(8)
B7C Co3C C33C 141.99(8)
B7C Co3C C34C 153.20(8)
B8C Co3C C1C 85.47(7)
B8C Co3C C32C 135.83(8)
B8C Co3C C33C 153.98(8)
B8C Co3C C34C 116.76(8)
C31C Co3C C1C 169.13(7)
C31C Co3C C2C 123.32(7)
C31C Co3C B4C 140.35(8)
C31C Co3C B7C 88.98(8)
C31C Co3C B8C 97.67(8)
C31C Co3C C32C 40.25(8)
C31C Co3C C33C 66.51(7)
C31C Co3C C34C 67.26(7)
C31C Co3C C35C 40.63(8)
C32C Co3C C1C 133.21(7)
C32C Co3C C33C 39.30(8)
C32C Co3C C34C 66.62(8)
C34C Co3C C1C 120.59(7)
C34C Co3C C33C 39.04(8)
C35C Co3C C1C 150.21(7)
C35C Co3C C2C 161.40(7)
C35C Co3C B4C 106.24(8)
C35C Co3C B7C 113.45(8)
C35C Co3C B8C 87.97(8)
C35C Co3C C32C 67.66(8)
C35C Co3C C33C 66.48(8)
C35C Co3C C34C 40.00(8)
C1C B4C Co3C 67.01(8)
C1C B4C H4C 118.5(12)
C1C B4C B5C 59.15(10)
C1C B4C B8C 107.49(13)
C1C B4C B9C 105.25(14)
Co3C B4C H4C 113.1(11)
B5C B4C Co3C 119.33(12)
B5C B4C H4C 115.6(11)
B5C B4C B8C 106.99(14)
B8C B4C Co3C 64.30(9)
B8C B4C H4C 128.4(11)
B9C B4C Co3C 116.51(12)
B9C B4C H4C 123.2(11)
B9C B4C B5C 58.85(11)
B9C B4C B8C 58.92(11)
C1C B5C B4C 58.52(10)
C1C B5C H5C 118.6(11)
C1C B5C B6C 60.08(10)
C1C B5C B9C 106.07(13)
C1C B5C B10C 106.36(13)
B4C B5C H5C 120.0(11)
B6C B5C B4C 108.27(13)
B6C B5C H5C 119.6(11)
B6C B5C B10C 59.50(11)
B9C B5C B4C 60.53(11)
B9C B5C H5C 126.0(11)
B9C B5C B6C 108.06(14)
B9C B5C B10C 60.32(12)
B10C B5C B4C 108.60(14)
B10C B5C H5C 125.6(11)
C1C B6C B5C 59.28(10)
C1C B6C H6C 118.4(12)
C1C B6C B10C 106.56(14)
C2C B6C C1C 56.20(10)
C2C B6C B5C 103.90(13)
C2C B6C H6C 118.2(11)
C2C B6C B10C 105.53(14)
C2C B6C B11C 59.02(11)
B5C B6C H6C 125.3(11)
B10C B6C B5C 60.57(11)
B10C B6C H6C 129.2(11)
B11C B6C C1C 105.41(13)
B11C B6C B5C 108.84(14)
B11C B6C H6C 122.0(12)
B11C B6C B10C 60.97(11)
C2C B7C Co3C 64.85(9)
C2C B7C H7C 119.5(11)
C2C B7C B8C 104.47(13)
C2C B7C B11C 58.65(11)
C2C B7C B12C 104.44(13)
Co3C B7C H7C 114.2(11)
B8C B7C Co3C 64.44(9)
B8C B7C H7C 130.7(11)
B11C B7C Co3C 118.35(12)
B11C B7C H7C 113.5(11)
B11C B7C B8C 107.60(14)
B12C B7C Co3C 117.28(12)
B12C B7C H7C 122.5(11)
B12C B7C B8C 59.40(11)
B12C B7C B11C 60.05(11)
Co3C B8C H8C 116.9(11)
B4C B8C Co3C 64.11(9)
B4C B8C B7C 105.61(13)
B4C B8C H8C 123.7(12)
B7C B8C Co3C 63.54(9)
B7C B8C H8C 125.6(11)
B9C B8C Co3C 117.24(12)
B9C B8C B4C 59.96(11)
B9C B8C B7C 106.92(14)
B9C B8C H8C 116.4(11)
B9C B8C B12C 60.36(11)
B12C B8C Co3C 116.23(12)
B12C B8C B4C 107.25(14)
B12C B8C B7C 59.10(11)
B12C B8C H8C 117.7(12)
B4C B9C H9C 120.9(11)
B5C B9C B4C 60.62(11)
B5C B9C B8C 110.19(14)
B5C B9C H9C 118.7(11)
B5C B9C B10C 60.19(11)
B5C B9C B12C 107.78(14)
B8C B9C B4C 61.12(11)
B8C B9C H9C 122.4(11)
B8C B9C B10C 109.06(14)
B8C B9C B12C 60.11(11)
B10C B9C B4C 108.58(14)
B10C B9C H9C 120.4(11)
B10C B9C B12C 59.49(11)
B12C B9C B4C 107.96(14)
B12C B9C H9C 124.0(12)
B5C B10C B9C 59.49(11)
B5C B10C H10C 120.2(12)
B5C B10C B11C 107.11(13)
B6C B10C B5C 59.93(11)
B6C B10C B9C 107.73(13)
B6C B10C H10C 119.7(11)
B6C B10C B11C 59.40(11)
B6C B10C B12C 108.18(14)
B9C B10C H10C 122.7(11)
B9C B10C B11C 107.93(14)
B11C B10C H10C 122.7(11)
B12C B10C B5C 108.08(14)
B12C B10C B9C 60.58(12)
B12C B10C H10C 123.8(12)
B12C B10C B11C 60.21(11)
C2C B11C B6C 60.19(11)
C2C B11C B7C 59.36(11)
C2C B11C B10C 105.41(14)
C2C B11C H11C 117.3(11)
C2C B11C B12C 104.92(14)
B6C B11C B7C 110.00(14)
B6C B11C B10C 59.63(11)
B6C B11C H11C 116.3(11)
B6C B11C B12C 107.88(14)
B7C B11C B10C 108.40(14)
B7C B11C H11C 120.5(11)
B7C B11C B12C 59.97(11)
B10C B11C H11C 126.4(11)
B10C B11C B12C 59.61(11)
B12C B11C H11C 129.5(12)
B7C B12C B8C 61.51(11)
B7C B12C B9C 108.16(14)
B7C B12C B11C 59.98(11)
B7C B12C H12C 119.1(11)
B8C B12C B9C 59.53(11)
B8C B12C H12C 118.9(11)
B9C B12C H12C 123.2(11)
B10C B12C B7C 108.87(14)
B10C B12C B8C 108.95(14)
B10C B12C B9C 59.93(11)
B10C B12C B11C 60.18(11)
B10C B12C H12C 123.5(11)
B11C B12C B8C 109.23(13)
B11C B12C B9C 107.40(14)
B11C B12C H12C 122.3(11)
Co3C C31C H31C 125.8
C32C C31C Co3C 71.55(10)
C32C C31C H31C 125.8
C35C C31C Co3C 70.00(10)
C35C C31C H31C 125.8
C35C C31C C32C 108.29(17)
Co3C C32C H32C 126.3
C31C C32C Co3C 68.20(10)
C31C C32C H32C 126.3
C33C C32C Co3C 71.94(11)
C33C C32C C31C 107.41(17)
C33C C32C H32C 126.3
Co3C C33C H33C 125.8
C32C C33C Co3C 68.76(10)
C32C C33C H33C 125.8
C34C C33C Co3C 68.97(10)
C34C C33C C32C 108.39(17)
C34C C33C H33C 125.8
Co3C C34C H34C 125.8
C33C C34C Co3C 71.99(10)
C33C C34C H34C 125.8
C33C C34C C35C 108.37(17)
C35C C34C Co3C 68.54(10)
C35C C34C H34C 125.8
Co3C C35C H35C 126.2
C31C C35C Co3C 69.37(10)
C31C C35C H35C 126.2
C34C C35C Co3C 71.46(10)
C34C C35C C31C 107.52(17)
C34C C35C H35C 126.2
C1C C1D C2D 117.23(13)
C1C C1D B3D 115.48(13)
C1C C1D B4D 123.24(14)
C1C C1D B5D 125.18(14)
C1C C1D B6D 118.72(14)
C2D C1D B3D 60.38(10)
C2D C1D B4D 108.56(13)
C2D C1D B5D 108.04(13)
C2D C1D B6D 59.94(10)
B3D C1D B6D 111.93(13)
B4D C1D B3D 61.76(11)
B4D C1D B5D 62.74(11)
B4D C1D B6D 112.29(13)
B5D C1D B3D 112.90(13)
B5D C1D B6D 61.05(11)
C1D C2D H2D 116.1(13)
C1D C2D B3D 61.72(10)
C1D C2D B6D 62.47(11)
C1D C2D B7D 112.73(13)
C1D C2D B11D 113.14(13)
B3D C2D H2D 115.1(13)
B6D C2D H2D 117.1(13)
B6D C2D B3D 115.19(13)
B7D C2D H2D 119.9(13)
B7D C2D B3D 62.83(11)
B7D C2D B6D 115.19(14)
B7D C2D B11D 63.03(12)
B11D C2D H2D 121.2(13)
B11D C2D B3D 115.21(14)
B11D C2D B6D 62.79(11)
C1D B3D H3D 117.9(12)
C1D B3D B4D 58.46(10)
C1D B3D B7D 105.77(14)
C1D B3D B8D 105.77(14)
C2D B3D C1D 57.90(10)
C2D B3D H3D 118.8(12)
C2D B3D B4D 104.04(14)
C2D B3D B7D 58.06(11)
C2D B3D B8D 104.19(14)
B4D B3D H3D 124.9(11)
B4D B3D B7D 108.08(14)
B7D B3D H3D 123.1(12)
B8D B3D H3D 129.9(12)
B8D B3D B4D 60.33(11)
B8D B3D B7D 60.19(11)
C1D B4D B3D 59.77(10)
C1D B4D H4D 118.7(11)
C1D B4D B5D 58.66(10)
C1D B4D B8D 106.25(13)
C1D B4D B9D 105.75(14)
B3D B4D H4D 116.3(11)
B3D B4D B5D 108.00(14)
B3D B4D B8D 59.64(11)
B5D B4D H4D 123.6(11)
B8D B4D H4D 123.3(11)
B8D B4D B5D 108.29(14)
B9D B4D B3D 107.98(14)
B9D B4D H4D 128.3(11)
B9D B4D B5D 59.99(12)
B9D B4D B8D 60.42(12)
C1D B5D B4D 58.60(11)
C1D B5D H5D 118.3(12)
C1D B5D B6D 60.60(11)
C1D B5D B9D 105.38(14)
C1D B5D B10D 106.49(14)
B4D B5D H5D 124.1(11)
B6D B5D B4D 108.59(14)
B6D B5D H5D 115.4(12)
B6D B5D B9D 107.87(14)
B6D B5D B10D 59.57(11)
B9D B5D B4D 59.58(12)
B9D B5D H5D 129.1(12)
B10D B5D B4D 107.89(14)
B10D B5D H5D 123.4(11)
B10D B5D B9D 60.12(12)
C1D B6D B5D 58.35(10)
C1D B6D H6D 118.6(12)
C1D B6D B10D 105.54(14)
C1D B6D B11D 105.46(14)
C2D B6D C1D 57.59(10)
C2D B6D B5D 104.04(14)
C2D B6D H6D 119.4(12)
C2D B6D B10D 104.20(14)
C2D B6D B11D 58.14(11)
B5D B6D H6D 124.4(12)
B5D B6D B11D 108.36(14)
B10D B6D B5D 60.58(12)
B10D B6D H6D 129.4(12)
B10D B6D B11D 60.18(12)
B11D B6D H6D 123.1(12)
C2D B7D B3D 59.10(11)
C2D B7D H7D 117.2(12)
C2D B7D B8D 104.48(13)
C2D B7D B11D 58.49(11)
C2D B7D B12D 104.36(14)
B3D B7D H7D 115.1(12)
B8D B7D B3D 59.52(11)
B8D B7D H7D 125.9(12)
B11D B7D B3D 108.40(14)
B11D B7D H7D 122.0(12)
B11D B7D B8D 108.33(14)
B12D B7D B3D 108.07(14)
B12D B7D H7D 130.8(12)
B12D B7D B8D 60.43(12)
B12D B7D B11D 59.96(12)
B3D B8D B4D 60.03(11)
B3D B8D B7D 60.29(11)
B3D B8D H8D 121.0(12)
B3D B8D B9D 107.63(14)
B3D B8D B12D 108.04(14)
B4D B8D H8D 122.5(12)
B4D B8D B9D 59.59(11)
B4D B8D B12D 107.77(15)
B7D B8D B4D 107.92(14)
B7D B8D H8D 120.9(11)
B7D B8D B9D 107.40(14)
B7D B8D B12D 59.62(11)
B9D B8D H8D 123.1(11)
B9D B8D B12D 59.95(12)
B12D B8D H8D 121.7(12)
B4D B9D B5D 60.43(11)
B4D B9D B8D 59.99(11)
B4D B9D H9D 119.9(11)
B4D B9D B10D 108.41(14)
B4D B9D B12D 108.15(14)
B5D B9D B8D 108.30(14)
B5D B9D H9D 120.8(12)
B5D B9D B10D 59.91(12)
B5D B9D B12D 108.08(14)
B8D B9D H9D 121.4(12)
B10D B9D B8D 108.27(14)
B10D B9D H9D 122.7(11)
B10D B9D B12D 60.15(12)
B12D B9D B8D 60.03(12)
B12D B9D H9D 123.2(12)
B5D B10D B9D 59.97(12)
B5D B10D H10D 119.8(12)
B5D B10D B12D 108.04(15)
B6D B10D B5D 59.85(11)
B6D B10D B9D 107.98(14)
B6D B10D H10D 118.0(12)
B6D B10D B11D 60.42(11)
B6D B10D B12D 108.26(14)
B9D B10D H10D 124.1(12)
B9D B10D B12D 60.03(12)
B11D B10D B5D 107.98(14)
B11D B10D B9D 107.70(15)
B11D B10D H10D 121.5(12)
B11D B10D B12D 59.70(12)
B12D B10D H10D 125.0(12)
C2D B11D B6D 59.07(11)
C2D B11D B7D 58.48(11)
C2D B11D B10D 104.30(14)
C2D B11D H11D 117.3(12)
C2D B11D B12D 104.34(14)
B6D B11D H11D 116.9(12)
B7D B11D B6D 108.37(14)
B7D B11D H11D 120.3(12)
B10D B11D B6D 59.40(11)
B10D B11D B7D 108.30(15)
B10D B11D H11D 127.2(12)
B12D B11D B6D 108.10(14)
B12D B11D B7D 59.94(12)
B12D B11D B10D 60.53(12)
B12D B11D H11D 129.6(12)
B7D B12D B8D 59.95(11)
B7D B12D B9D 107.71(14)
B7D B12D B10D 107.83(14)
B7D B12D B11D 60.11(11)
B7D B12D H12D 122.0(11)
B8D B12D B10D 108.00(14)
B8D B12D H12D 121.5(12)
B9D B12D B8D 60.02(12)
B9D B12D B10D 59.82(12)
B9D B12D H12D 121.7(11)
B10D B12D H12D 121.8(11)
B11D B12D B8D 108.07(14)
B11D B12D B9D 107.59(14)
B11D B12D B10D 59.77(12)
B11D B12D H12D 122.1(11)

loop_
_geom_bond_atom_site_label_1
_geom_bond_atom_site_label_2
_geom_bond_distance
C1A C2A 1.667(2)
C1A Co3A 2.1182(16)
C1A B4A 1.713(3)
C1A B5A 1.735(3)
C1A B6A 1.752(3)
C1A C1B 1.549(2)
C2A H2A 1.01(2)
C2A Co3A 2.0393(17)
C2A B6A 1.735(3)
C2A B7A 1.746(3)
C2A B11A 1.721(3)
Co3A B4A 2.096(2)
Co3A B7A 2.0647(19)
Co3A B8A 2.094(2)
Co3A C31A 2.0682(18)
Co3A C32A 2.1211(19)
Co3A C33A 2.1229(18)
Co3A C34A 2.0602(19)
Co3A C35A 2.0360(18)
B4A H4A 1.05(2)
B4A B5A 1.796(3)
B4A B8A 1.801(3)
B4A B9A 1.789(3)
B5A H5A 1.06(2)
B5A B6A 1.766(3)
B5A B9A 1.757(3)
B5A B10A 1.768(3)
B6A H6A 1.05(2)
B6A B10A 1.757(3)
B6A B11A 1.758(3)
B7A H7A 1.08(2)
B7A B8A 1.819(3)
B7A B11A 1.773(3)
B7A B12A 1.769(3)
B8A H8A 1.04(2)
B8A B9A 1.779(3)
B8A B12A 1.791(3)
B9A H9A 1.09(2)
B9A B10A 1.777(3)
B9A B12A 1.788(3)
B10A H10A 1.15(2)
B10A B11A 1.779(3)
B10A B12A 1.770(3)
B11A H11A 1.06(2)
B11A B12A 1.777(3)
B12A H12A 1.10(2)
C31A H31A 1.0000
C31A C32A 1.409(3)
C31A C35A 1.420(3)
C32A H32A 1.0000
C32A C33A 1.418(3)
C33A H33A 1.0000
C33A C34A 1.408(3)
C34A H34A 1.0000
C34A C35A 1.433(3)
C35A H35A 1.0000
C1B C2B 1.681(2)
C1B B3B 1.758(3)
C1B B4B 1.717(3)
C1B B5B 1.722(3)
C1B B6B 1.749(3)
C2B H2B 0.92(2)
C2B B3B 1.714(3)
C2B B6B 1.724(3)
C2B B7B 1.707(3)
C2B B11B 1.696(3)
B3B H3B 1.06(2)
B3B B4B 1.769(3)
B3B B7B 1.786(3)
B3B B8B 1.766(3)
B4B H4B 1.06(2)
B4B B5B 1.789(3)
B4B B8B 1.776(3)
B4B B9B 1.785(3)
B5B H5B 1.07(2)
B5B B6B 1.778(3)
B5B B9B 1.778(3)
B5B B10B 1.779(3)
B6B H6B 1.04(2)
B6B B10B 1.765(3)
B6B B11B 1.779(3)
B7B H7B 1.06(2)
B7B B8B 1.780(3)
B7B B11B 1.780(3)
B7B B12B 1.775(3)
B8B H8B 1.09(2)
B8B B9B 1.786(3)
B8B B12B 1.795(3)
B9B H9B 1.12(2)
B9B B10B 1.788(3)
B9B B12B 1.786(3)
B10B H10B 1.06(2)
B10B B11B 1.776(3)
B10B B12B 1.787(3)
B11B H11B 1.04(2)
B11B B12B 1.777(3)
B12B H12B 1.09(2)
C1C C2C 1.646(2)
C1C Co3C 2.1235(16)
C1C B4C 1.728(3)
C1C B5C 1.740(2)
C1C B6C 1.754(2)
C1C C1D 1.550(2)
C2C H2C 0.97(2)
C2C Co3C 2.0586(18)
C2C B6C 1.742(3)
C2C B7C 1.734(3)
C2C B11C 1.721(3)
Co3C B4C 2.082(2)
Co3C B7C 2.0693(19)
Co3C B8C 2.085(2)
Co3C C31C 2.0424(17)
Co3C C32C 2.0866(18)
Co3C C33C 2.1285(18)
Co3C C34C 2.0891(18)
Co3C C35C 2.0508(18)
B4C H4C 1.05(2)
B4C B5C 1.794(3)
B4C B8C 1.813(3)
B4C B9C 1.793(3)
B5C H5C 1.08(2)
B5C B6C 1.764(3)
B5C B9C 1.762(3)
B5C B10C 1.775(3)
B6C H6C 1.04(2)
B6C B10C 1.756(3)
B6C B11C 1.752(3)
B7C H7C 1.08(2)
B7C B8C 1.822(3)
B7C B11C 1.779(3)
B7C B12C 1.779(3)
B8C H8C 1.08(2)
B8C B9C 1.774(3)
B8C B12C 1.784(3)
B9C H9C 1.09(2)
B9C B10C 1.777(3)
B9C B12C 1.788(3)
B10C H10C 1.07(2)
B10C B11C 1.779(3)
B10C B12C 1.769(3)
B11C H11C 1.08(2)
B11C B12C 1.780(3)
B12C H12C 1.09(2)
C31C H31C 1.0000
C31C C32C 1.421(3)
C31C C35C 1.421(3)
C32C H32C 1.0000
C32C C33C 1.418(3)
C33C H33C 1.0000
C33C C34C 1.410(3)
C34C H34C 1.0000
C34C C35C 1.416(3)
C35C H35C 1.0000
C1D C2D 1.676(2)
C1D B3D 1.742(3)
C1D B4D 1.719(3)
C1D B5D 1.720(3)
C1D B6D 1.760(3)
C2D H2D 0.93(2)
C2D B3D 1.720(3)
C2D B6D 1.718(3)
C2D B7D 1.701(3)
C2D B11D 1.701(3)
B3D H3D 1.05(2)
B3D B4D 1.777(3)
B3D B7D 1.783(3)
B3D B8D 1.770(3)
B4D H4D 1.09(2)
B4D B5D 1.790(3)
B4D B8D 1.782(3)
B4D B9D 1.775(3)
B5D H5D 1.06(2)
B5D B6D 1.768(3)
B5D B9D 1.782(3)
B5D B10D 1.781(3)
B6D H6D 1.04(2)
B6D B10D 1.763(3)
B6D B11D 1.781(3)
B7D H7D 1.05(2)
B7D B8D 1.781(3)
B7D B11D 1.778(3)
B7D B12D 1.775(3)
B8D H8D 1.06(2)
B8D B9D 1.790(3)
B8D B12D 1.790(3)
B9D H9D 1.11(2)
B9D B10D 1.785(3)
B9D B12D 1.788(3)
B10D H10D 1.04(2)
B10D B11D 1.777(3)
B10D B12D 1.790(3)
B11D H11D 1.04(2)
B11D B12D 1.776(3)
B12D H12D 1.09(2)

loop_
_geom_torsion_atom_site_label_1
_geom_torsion_atom_site_label_2
_geom_torsion_atom_site_label_3
_geom_torsion_atom_site_label_4
_geom_torsion
C1A C2A B6A B5A -36.80(12)
C1A C2A B6A B10A -99.48(14)
C1A C2A B6A B11A -140.00(14)
C1A C2A B7A Co3A -51.85(11)
C1A C2A B7A B8A 0.45(18)
C1A C2A B7A B11A 103.00(15)
C1A C2A B7A B12A 62.49(17)
C1A C2A B11A B6A 37.56(13)
C1A C2A B11A B7A -104.86(14)
C1A C2A B11A B10A -2.26(18)
C1A C2A B11A B12A -64.40(16)
C1A B4A B5A B6A 35.30(12)
C1A B4A B5A B9A 136.63(14)
C1A B4A B5A B10A 98.33(15)
C1A B4A B8A Co3A 51.79(11)
C1A B4A B8A B7A 2.64(18)
C1A B4A B8A B9A -97.63(15)
C1A B4A B8A B12A -58.81(17)
C1A B4A B9A B5A -37.77(13)
C1A B4A B9A B8A 102.28(15)
C1A B4A B9A B10A 0.30(18)
C1A B4A B9A B12A 63.23(17)
C1A B5A B6A C2A 35.89(11)
C1A B5A B6A B10A 135.91(14)
C1A B5A B6A B11A 97.64(14)
C1A B5A B9A B4A 37.29(12)
C1A B5A B9A B8A 0.71(19)
C1A B5A B9A B10A -100.24(14)
C1A B5A B9A B12A -63.37(17)
C1A B5A B10A B6A -38.96(13)
C1A B5A B10A B9A 99.35(15)
C1A B5A B10A B11A -1.48(19)
C1A B5A B10A B12A 61.97(18)
C1A B6A B10A B5A 38.47(12)
C1A B6A B10A B9A 1.53(18)
C1A B6A B10A B11A -99.29(14)
C1A B6A B10A B12A -62.46(17)
C1A B6A B11A C2A -34.12(12)
C1A B6A B11A B7A 0.05(18)
C1A B6A B11A B10A 100.13(15)
C1A B6A B11A B12A 63.55(17)
C1A C1B C2B B3B 106.04(16)
C1A C1B C2B B6B -108.21(16)
C1A C1B C2B B7B 144.57(15)
C1A C1B C2B B11B -146.20(15)
C1A C1B B3B C2B -108.37(15)
C1A C1B B3B B4B 115.13(16)
C1A C1B B3B B7B -143.04(14)
C1A C1B B3B B8B 154.26(14)
C1A C1B B4B B3B -104.45(17)
C1A C1B B4B B5B 115.04(17)
C1A C1B B4B B8B -143.64(15)
C1A C1B B4B B9B 153.40(15)
C1A C1B B5B B4B -113.22(17)
C1A C1B B5B B6B 106.26(17)
C1A C1B B5B B9B -151.81(15)
C1A C1B B5B B10B 145.14(15)
C1A C1B B6B C2B 107.87(16)
C1A C1B B6B B5B -116.13(16)
C1A C1B B6B B10B -155.22(14)
C1A C1B B6B B11B 142.06(15)
C2A C1A B4A Co3A 48.13(10)
C2A C1A B4A B5A -102.25(14)
C2A C1A B4A B8A -2.41(18)
C2A C1A B4A B9A -64.74(16)
C2A C1A B5A B4A 101.88(14)
C2A C1A B5A B6A -38.65(13)
C2A C1A B5A B9A 63.44(16)
C2A C1A B5A B10A 0.11(18)
C2A C1A B6A B5A 137.51(14)
C2A C1A B6A B10A 98.50(14)
C2A C1A B6A B11A 34.94(13)
C2A C1A C1B C2B 100.84(17)
C2A C1A C1B B3B 168.97(14)
C2A C1A C1B B4B -119.49(17)
C2A C1A C1B B5B -41.9(2)
C2A C1A C1B B6B 31.5(2)
C2A B6A B10A B5A 98.11(14)
C2A B6A B10A B9A 61.17(17)
C2A B6A B10A B11A -39.65(13)
C2A B6A B10A B12A -2.82(18)
C2A B6A B11A B7A 34.16(13)
C2A B6A B11A B10A 134.25(15)
C2A B6A B11A B12A 97.67(15)
C2A B7A B8A Co3A -51.79(10)
C2A B7A B8A B4A -1.85(17)
C2A B7A B8A B9A 60.89(16)
C2A B7A B8A B12A 98.68(14)
C2A B7A B11A B6A -34.11(13)
C2A B7A B11A B10A -97.51(14)
C2A B7A B11A B12A -133.58(14)
C2A B7A B12A B8A -98.40(14)
C2A B7A B12A B9A -60.38(17)
C2A B7A B12A B10A 3.24(18)
C2A B7A B12A B11A 39.67(12)
C2A B11A B12A B7A -40.54(12)
C2A B11A B12A B8A -2.14(18)
C2A B11A B12A B9A 61.01(17)
C2A B11A B12A B10A 99.13(14)
Co3A C1A C2A B6A 154.31(11)
Co3A C1A C2A B7A 50.13(11)
Co3A C1A C2A B11A 117.08(13)
Co3A C1A B4A B5A -150.37(11)
Co3A C1A B4A B8A -50.54(11)
Co3A C1A B4A B9A -112.86(12)
Co3A C1A B5A B4A 31.53(12)
Co3A C1A B5A B6A -109.00(13)
Co3A C1A B5A B9A -6.91(18)
Co3A C1A B5A B10A -70.24(16)
Co3A C1A B6A C2A -26.59(12)
Co3A C1A B6A B5A 110.92(13)
Co3A C1A B6A B10A 71.91(15)
Co3A C1A B6A B11A 8.35(18)
Co3A C1A C1B C2B 175.46(11)
Co3A C1A C1B B3B -116.42(13)
Co3A C1A C1B B4B -44.87(19)
Co3A C1A C1B B5B 32.7(2)
Co3A C1A C1B B6B 106.07(14)
Co3A C2A B6A C1A 29.55(12)
Co3A C2A B6A B5A -7.25(18)
Co3A C2A B6A B10A -69.93(16)
Co3A C2A B6A B11A -110.45(15)
Co3A C2A B7A B8A 52.30(10)
Co3A C2A B7A B11A 154.84(12)
Co3A C2A B7A B12A 114.34(13)
Co3A C2A B11A B6A 115.33(14)
Co3A C2A B11A B7A -27.09(12)
Co3A C2A B11A B10A 75.51(16)
Co3A C2A B11A B12A 13.36(18)
Co3A B4A B5A C1A -31.25(11)
Co3A B4A B5A B6A 4.05(18)
Co3A B4A B5A B9A 105.38(14)
Co3A B4A B5A B10A 67.08(17)
Co3A B4A B8A B7A -49.15(11)
Co3A B4A B8A B9A -149.42(13)
Co3A B4A B8A B12A -110.60(13)
Co3A B4A B9A B5A -109.12(14)
Co3A B4A B9A B8A 30.93(13)
Co3A B4A B9A B10A -71.05(17)
Co3A B4A B9A B12A -8.11(19)
Co3A B7A B8A B4A 49.94(11)
Co3A B7A B8A B9A 112.68(13)
Co3A B7A B8A B12A 150.47(12)
Co3A B7A B11A C2A 25.60(12)
Co3A B7A B11A B6A -8.51(19)
Co3A B7A B11A B10A -71.91(16)
Co3A B7A B11A B12A -107.98(14)
Co3A B7A B12A B8A -30.35(13)
Co3A B7A B12A B9A 7.7(2)
Co3A B7A B12A B10A 71.28(18)
Co3A B7A B12A B11A 107.72(14)
Co3A B8A B9A B4A -31.14(13)
Co3A B8A B9A B5A 5.5(2)
Co3A B8A B9A B10A 69.69(17)
Co3A B8A B9A B12A 105.12(15)
Co3A B8A B12A B7A 29.17(12)
Co3A B8A B12A B9A -108.21(14)
Co3A B8A B12A B10A -72.68(17)
Co3A B8A B12A B11A -8.61(18)
Co3A C31A C32A C33A 59.64(13)
Co3A C31A C35A C34A -61.38(12)
Co3A C32A C33A C34A 57.38(13)
Co3A C33A C34A C35A 59.98(13)
Co3A C34A C35A C31A 61.74(12)
B4A C1A C2A Co3A -48.90(11)
B4A C1A C2A B6A 105.41(14)
B4A C1A C2A B7A 1.23(18)
B4A C1A C2A B11A 68.18(17)
B4A C1A B5A B6A -140.53(14)
B4A C1A B5A B9A -38.44(13)
B4A C1A B5A B10A -101.77(15)
B4A C1A B6A C2A -99.91(14)
B4A C1A B6A B5A 37.60(13)
B4A C1A B6A B10A -1.41(18)
B4A C1A B6A B11A -64.97(17)
B4A C1A C1B C2B -107.24(18)
B4A C1A C1B B3B -39.1(2)
B4A C1A C1B B4B 32.4(2)
B4A C1A C1B B5B 110.02(19)
B4A C1A C1B B6B -176.63(15)
B4A B5A B6A C1A -34.45(12)
B4A B5A B6A C2A 1.44(17)
B4A B5A B6A B10A 101.46(15)
B4A B5A B6A B11A 63.19(17)
B4A B5A B9A B8A -36.58(14)
B4A B5A B9A B10A -137.53(14)
B4A B5A B9A B12A -100.66(15)
B4A B5A B10A B6A -100.03(15)
B4A B5A B10A B9A 38.28(14)
B4A B5A B10A B11A -62.55(18)
B4A B5A B10A B12A 0.90(19)
B4A B8A B9A B5A 36.67(14)
B4A B8A B9A B10A 100.84(15)
B4A B8A B9A B12A 136.26(15)
B4A B8A B12A B7A 98.62(15)
B4A B8A B12A B9A -38.76(13)
B4A B8A B12A B10A -3.23(19)
B4A B8A B12A B11A 60.85(18)
B4A B9A B10A B5A -38.41(13)
B4A B9A B10A B6A -1.15(19)
B4A B9A B10A B11A 61.82(17)
B4A B9A B10A B12A 100.10(15)
B4A B9A B12A B7A 0.4(2)
B4A B9A B12A B8A 39.21(14)
B4A B9A B12A B10A -101.32(16)
B4A B9A B12A B11A -63.07(18)
B5A C1A C2A Co3A -115.70(12)
B5A C1A C2A B6A 38.61(13)
B5A C1A C2A B7A -65.57(17)
B5A C1A C2A B11A 1.38(18)
B5A C1A B4A Co3A 150.37(11)
B5A C1A B4A B8A 99.83(15)
B5A C1A B4A B9A 37.51(13)
B5A C1A B6A C2A -137.51(14)
B5A C1A B6A B10A -39.01(13)
B5A C1A B6A B11A -102.57(15)
B5A C1A C1B C2B -34.4(2)
B5A C1A C1B B3B 33.73(19)
B5A C1A C1B B4B 105.27(17)
B5A C1A C1B B5B -177.14(14)
B5A C1A C1B B6B -103.78(17)
B5A B4A B8A Co3A 114.33(13)
B5A B4A B8A B7A 65.18(17)
B5A B4A B8A B9A -35.09(13)
B5A B4A B8A B12A 3.73(18)
B5A B4A B9A B8A 140.05(15)
B5A B4A B9A B10A 38.06(13)
B5A B4A B9A B12A 101.00(16)
B5A B6A B10A B9A -36.94(13)
B5A B6A B10A B11A -137.76(15)
B5A B6A B10A B12A -100.93(16)
B5A B6A B11A C2A -96.23(14)
B5A B6A B11A B7A -62.06(18)
B5A B6A B11A B10A 38.02(14)
B5A B6A B11A B12A 1.44(18)
B5A B9A B10A B6A 37.26(13)
B5A B9A B10A B11A 100.22(15)
B5A B9A B10A B12A 138.51(15)
B5A B9A B12A B7A 64.61(19)
B5A B9A B12A B8A 103.44(16)
B5A B9A B12A B10A -37.10(14)
B5A B9A B12A B11A 1.16(19)
B5A B10A B11A C2A 2.25(19)
B5A B10A B11A B6A -37.70(14)
B5A B10A B11A B7A 65.12(18)
B5A B10A B11A B12A 101.21(16)
B5A B10A B12A B7A -63.91(18)
B5A B10A B12A B8A 1.47(19)
B5A B10A B12A B9A 36.88(14)
B5A B10A B12A B11A -100.27(15)
B6A C1A C2A Co3A -154.31(11)
B6A C1A C2A B7A -104.18(15)
B6A C1A C2A B11A -37.23(13)
B6A C1A B4A Co3A 113.56(12)
B6A C1A B4A B5A -36.82(13)
B6A C1A B4A B8A 63.02(17)
B6A C1A B4A B9A 0.69(18)
B6A C1A B5A B4A 140.53(14)
B6A C1A B5A B9A 102.09(15)
B6A C1A B5A B10A 38.76(13)
B6A C1A C1B C2B 32.44(19)
B6A C1A C1B B3B 100.57(16)
B6A C1A C1B B4B 172.11(14)
B6A C1A C1B B5B -110.30(17)
B6A C1A C1B B6B -36.94(19)
B6A C2A B7A Co3A -119.56(13)
B6A C2A B7A B8A -67.26(16)
B6A C2A B7A B11A 35.29(13)
B6A C2A B7A B12A -5.22(18)
B6A C2A B11A B7A -142.42(14)
B6A C2A B11A B10A -39.82(13)
B6A C2A B11A B12A -101.96(15)
B6A B5A B9A B4A 100.38(15)
B6A B5A B9A B8A 63.80(18)
B6A B5A B9A B10A -37.15(13)
B6A B5A B9A B12A -0.28(19)
B6A B5A B10A B9A 138.31(15)
B6A B5A B10A B11A 37.48(14)
B6A B5A B10A B12A 100.93(15)
B6A B10A B11A C2A 39.94(13)
B6A B10A B11A B7A 102.81(15)
B6A B10A B11A B12A 138.90(15)
B6A B10A B12A B7A -0.29(19)
B6A B10A B12A B8A 65.09(18)
B6A B10A B12A B9A 100.50(15)
B6A B10A B12A B11A -36.64(13)
B6A B11A B12A B7A -103.15(15)
B6A B11A B12A B8A -64.75(17)
B6A B11A B12A B9A -1.60(19)
B6A B11A B12A B10A 36.52(13)
B7A C2A B6A C1A 104.58(14)
B7A C2A B6A B5A 67.78(16)
B7A C2A B6A B10A 5.10(18)
B7A C2A B6A B11A -35.42(13)
B7A C2A B11A B6A 142.42(14)
B7A C2A B11A B10A 102.60(15)
B7A C2A B11A B12A 40.45(13)
B7A B8A B9A B4A -99.13(14)
B7A B8A B9A B5A -62.46(17)
B7A B8A B9A B10A 1.71(18)
B7A B8A B9A B12A 37.13(13)
B7A B8A B12A B9A -137.38(15)
B7A B8A B12A B10A -101.85(16)
B7A B8A B12A B11A -37.77(13)
B7A B11A B12A B8A 38.40(13)
B7A B11A B12A B9A 101.56(15)
B7A B11A B12A B10A 139.67(14)
B8A B4A B5A C1A -101.22(14)
B8A B4A B5A B6A -65.92(17)
B8A B4A B5A B9A 35.41(13)
B8A B4A B5A B10A -2.89(18)
B8A B4A B9A B5A -140.05(15)
B8A B4A B9A B10A -101.98(16)
B8A B4A B9A B12A -39.05(14)
B8A B7A B11A C2A 96.16(14)
B8A B7A B11A B6A 62.05(18)
B8A B7A B11A B10A -1.35(18)
B8A B7A B11A B12A -37.42(13)
B8A B7A B12A B9A 38.01(14)
B8A B7A B12A B10A 101.63(15)
B8A B7A B12A B11A 138.07(14)
B8A B9A B10A B5A -102.79(15)
B8A B9A B10A B6A -65.54(17)
B8A B9A B10A B11A -2.57(18)
B8A B9A B10A B12A 35.72(13)
B8A B9A B12A B7A -38.83(14)
B8A B9A B12A B10A -140.53(15)
B8A B9A B12A B11A -102.28(15)
B9A B4A B5A C1A -136.63(14)
B9A B4A B5A B6A -101.32(15)
B9A B4A B5A B10A -38.30(14)
B9A B4A B8A Co3A 149.42(13)
B9A B4A B8A B7A 100.27(15)
B9A B4A B8A B12A 38.82(14)
B9A B5A B6A C1A -98.36(15)
B9A B5A B6A C2A -62.47(17)
B9A B5A B6A B10A 37.55(14)
B9A B5A B6A B11A -0.72(18)
B9A B5A B10A B6A -138.31(15)
B9A B5A B10A B11A -100.83(16)
B9A B5A B10A B12A -37.38(14)
B9A B8A B12A B7A 137.38(15)
B9A B8A B12A B10A 35.52(14)
B9A B8A B12A B11A 99.60(15)
B9A B10A B11A C2A -60.46(17)
B9A B10A B11A B6A -100.40(15)
B9A B10A B11A B7A 2.41(18)
B9A B10A B11A B12A 38.50(13)
B9A B10A B12A B7A -100.79(15)
B9A B10A B12A B8A -35.41(14)
B9A B10A B12A B11A -137.14(14)
B10A B5A B6A C1A -135.91(14)
B10A B5A B6A C2A -100.02(14)
B10A B5A B6A B11A -38.27(13)
B10A B5A B9A B4A 137.53(14)
B10A B5A B9A B8A 100.95(16)
B10A B5A B9A B12A 36.87(14)
B10A B6A B11A C2A -134.25(15)
B10A B6A B11A B7A -100.09(16)
B10A B6A B11A B12A -36.59(14)
B10A B9A B12A B7A 101.70(16)
B10A B9A B12A B8A 140.53(15)
B10A B9A B12A B11A 38.26(13)
B10A B11A B12A B7A -139.67(14)
B10A B11A B12A B8A -101.27(15)
B10A B11A B12A B9A -38.11(13)
B11A C2A B6A C1A 140.00(14)
B11A C2A B6A B5A 103.20(15)
B11A C2A B6A B10A 40.52(13)
B11A C2A B7A Co3A -154.84(12)
B11A C2A B7A B8A -102.55(14)
B11A C2A B7A B12A -40.51(13)
B11A B6A B10A B5A 137.76(15)
B11A B6A B10A B9A 100.82(15)
B11A B6A B10A B12A 36.83(13)
B11A B7A B8A Co3A -112.89(13)
B11A B7A B8A B4A -62.96(17)
B11A B7A B8A B9A -0.21(18)
B11A B7A B8A B12A 37.57(13)
B11A B7A B12A B8A -138.07(14)
B11A B7A B12A B9A -100.06(16)
B11A B7A B12A B10A -36.44(14)
B11A B10A B12A B7A 36.35(13)
B11A B10A B12A B8A 101.73(15)
B11A B10A B12A B9A 137.14(14)
B12A B7A B8A Co3A -150.47(12)
B12A B7A B8A B4A -100.53(15)
B12A B7A B8A B9A -37.78(13)
B12A B7A B11A C2A 133.58(14)
B12A B7A B11A B6A 99.47(16)
B12A B7A B11A B10A 36.07(13)
B12A B8A B9A B4A -136.26(15)
B12A B8A B9A B5A -99.59(16)
B12A B8A B9A B10A -35.42(13)
B12A B9A B10A B5A -138.51(15)
B12A B9A B10A B6A -101.25(15)
B12A B9A B10A B11A -38.29(13)
B12A B10A B11A C2A -98.96(15)
B12A B10A B11A B6A -138.90(15)
B12A B10A B11A B7A -36.09(13)
C31A C32A C33A Co3A -58.26(12)
C31A C32A C33A C34A -0.9(2)
C32A C31A C35A Co3A 61.72(13)
C32A C31A C35A C34A 0.3(2)
C32A C33A C34A Co3A -58.88(13)
C32A C33A C34A C35A 1.1(2)
C33A C34A C35A Co3A -62.62(13)
C33A C34A C35A C31A -0.9(2)
C35A C31A C32A Co3A -59.31(13)
C35A C31A C32A C33A 0.3(2)
C1B C1A C2A Co3A 106.83(14)
C1B C1A C2A B6A -98.86(16)
C1B C1A C2A B7A 156.96(14)
C1B C1A C2A B11A -136.09(15)
C1B C1A B4A Co3A -106.88(15)
C1B C1A B4A B5A 102.75(17)
C1B C1A B4A B8A -157.42(15)
C1B C1A B4A B9A 140.26(15)
C1B C1A B5A B4A -117.37(15)
C1B C1A B5A B6A 102.10(15)
C1B C1A B5A B9A -155.81(14)
C1B C1A B5A B10A 140.86(15)
C1B C1A B6A C2A 115.33(15)
C1B C1A B6A B5A -107.16(15)
C1B C1A B6A B10A -146.17(14)
C1B C1A B6A B11A 150.28(14)
C1B C2B B3B B4B 37.13(12)
C1B C2B B3B B7B 139.99(14)
C1B C2B B3B B8B 99.53(14)
C1B C2B B6B B5B -37.57(12)
C1B C2B B6B B10B -99.87(14)
C1B C2B B6B B11B -140.27(14)
C1B C2B B7B B3B -38.29(13)
C1B C2B B7B B8B 1.74(19)
C1B C2B B7B B11B 104.67(16)
C1B C2B B7B B12B 64.50(17)
C1B C2B B11B B6B 37.63(13)
C1B C2B B11B B7B -105.43(15)
C1B C2B B11B B10B -2.62(18)
C1B C2B B11B B12B -65.25(17)
C1B B3B B4B B5B 35.02(12)
C1B B3B B4B B8B 135.56(14)
C1B B3B B4B B9B 98.19(14)
C1B B3B B7B C2B 34.48(12)
C1B B3B B7B B8B -99.03(14)
C1B B3B B7B B11B 1.98(18)
C1B B3B B7B B12B -61.41(17)
C1B B3B B8B B4B -38.16(12)
C1B B3B B8B B7B 99.66(14)
C1B B3B B8B B9B -0.77(18)
C1B B3B B8B B12B 62.54(16)
C1B B4B B5B B6B 35.35(12)
C1B B4B B5B B9B 136.17(14)
C1B B4B B5B B10B 98.29(14)
C1B B4B B8B B3B 39.56(13)
C1B B4B B8B B7B 1.61(18)
C1B B4B B8B B9B -98.74(15)
C1B B4B B8B B12B -61.34(17)
C1B B4B B9B B5B -37.95(12)
C1B B4B B9B B8B 100.70(14)
C1B B4B B9B B10B -0.33(17)
C1B B4B B9B B12B 63.10(16)
C1B B5B B6B C2B 37.32(12)
C1B B5B B6B B10B 135.62(14)
C1B B5B B6B B11B 97.62(15)
C1B B5B B9B B4B 37.87(12)
C1B B5B B9B B8B 0.99(18)
C1B B5B B9B B10B -99.94(14)
C1B B5B B9B B12B -62.87(17)
C1B B5B B10B B6B -39.09(13)
C1B B5B B10B B9B 99.28(14)
C1B B5B B10B B11B -1.00(18)
C1B B5B B10B B12B 62.26(17)
C1B B6B B10B B5B 38.22(12)
C1B B6B B10B B9B 1.06(18)
C1B B6B B10B B11B -99.32(15)
C1B B6B B10B B12B -62.43(17)
C1B B6B B11B C2B -34.21(12)
C1B B6B B11B B7B -1.30(18)
C1B B6B B11B B10B 99.31(15)
C1B B6B B11B B12B 62.22(17)
C2B C1B B3B B4B -136.50(14)
C2B C1B B3B B7B -34.67(12)
C2B C1B B3B B8B -97.36(15)
C2B C1B B4B B3B 38.65(13)
C2B C1B B4B B5B -101.86(14)
C2B C1B B4B B8B -0.55(17)
C2B C1B B4B B9B -63.50(16)
C2B C1B B5B B4B 101.07(14)
C2B C1B B5B B6B -39.46(12)
C2B C1B B5B B9B 62.48(16)
C2B C1B B5B B10B -0.58(17)
C2B C1B B6B B5B 136.01(14)
C2B C1B B6B B10B 96.91(14)
C2B C1B B6B B11B 34.20(12)
C2B B3B B4B C1B -36.95(12)
C2B B3B B4B B5B -1.93(17)
C2B B3B B4B B8B 98.61(14)
C2B B3B B4B B9B 61.24(16)
C2B B3B B7B B8B -133.51(14)
C2B B3B B7B B11B -32.50(13)
C2B B3B B7B B12B -95.89(15)
C2B B3B B8B B4B -98.26(14)
C2B B3B B8B B7B 39.56(12)
C2B B3B B8B B9B -60.87(17)
C2B B3B B8B B12B 2.44(17)
C2B B6B B10B B5B 98.28(14)
C2B B6B B10B B9B 61.12(17)
C2B B6B B10B B11B -39.26(13)
C2B B6B B10B B12B -2.37(18)
C2B B6B B11B B7B 32.91(13)
C2B B6B B11B B10B 133.52(15)
C2B B6B B11B B12B 96.42(16)
C2B B7B B8B B3B -39.70(13)
C2B B7B B8B B4B -2.00(18)
C2B B7B B8B B9B 61.57(17)
C2B B7B B8B B12B 98.57(15)
C2B B7B B11B B6B -33.17(13)
C2B B7B B11B B10B -96.37(15)
C2B B7B B11B B12B -133.75(14)
C2B B7B B12B B8B -98.30(14)
C2B B7B B12B B9B -61.27(17)
C2B B7B B12B B10B 2.19(18)
C2B B7B B12B B11B 39.25(13)
C2B B11B B12B B7B -39.65(13)
C2B B11B B12B B8B -1.90(18)
C2B B11B B12B B9B 61.19(17)
C2B B11B B12B B10B 98.83(14)
B3B C1B C2B B6B 145.75(14)
B3B C1B C2B B7B 38.52(14)
B3B C1B C2B B11B 107.76(15)
B3B C1B B4B B5B -140.51(14)
B3B C1B B4B B8B -39.19(13)
B3B C1B B4B B9B -102.15(14)
B3B C1B B5B B4B 37.04(13)
B3B C1B B5B B6B -103.48(14)
B3B C1B B5B B9B -1.55(18)
B3B C1B B5B B10B -64.60(17)
B3B C1B B6B C2B -31.56(13)
B3B C1B B6B B5B 104.45(14)
B3B C1B B6B B10B 65.36(16)
B3B C1B B6B B11B 2.64(18)
B3B C2B B6B C1B 33.45(13)
B3B C2B B6B B5B -4.12(18)
B3B C2B B6B B10B -66.42(17)
B3B C2B B6B B11B -106.82(16)
B3B C2B B7B B8B 40.03(13)
B3B C2B B7B B11B 142.95(15)
B3B C2B B7B B12B 102.78(15)
B3B C2B B11B B6B 106.64(15)
B3B C2B B11B B7B -36.42(14)
B3B C2B B11B B10B 66.39(18)
B3B C2B B11B B12B 3.76(19)
B3B B4B B5B C1B -35.76(12)
B3B B4B B5B B6B -0.41(18)
B3B B4B B5B B9B 100.41(15)
B3B B4B B5B B10B 62.53(17)
B3B B4B B8B B7B -37.95(14)
B3B B4B B8B B9B -138.30(15)
B3B B4B B8B B12B -100.91(15)
B3B B4B B9B B5B -101.47(15)
B3B B4B B9B B8B 37.18(13)
B3B B4B B9B B10B -63.85(17)
B3B B4B B9B B12B -0.43(18)
B3B B7B B8B B4B 37.70(13)
B3B B7B B8B B9B 101.27(15)
B3B B7B B8B B12B 138.27(14)
B3B B7B B11B C2B 32.73(13)
B3B B7B B11B B6B -0.44(19)
B3B B7B B11B B10B -63.64(17)
B3B B7B B11B B12B -101.02(15)
B3B B7B B12B B8B -37.06(13)
B3B B7B B12B B9B -0.02(19)
B3B B7B B12B B10B 63.43(18)
B3B B7B B12B B11B 100.50(15)
B3B B8B B9B B4B -37.29(13)
B3B B8B B9B B5B -0.13(19)
B3B B8B B9B B10B 63.25(17)
B3B B8B B9B B12B 100.79(15)
B3B B8B B12B B7B 37.55(13)
B3B B8B B12B B9B -100.90(15)
B3B B8B B12B B10B -63.45(18)
B3B B8B B12B B11B -0.36(18)
B4B C1B C2B B3B -39.31(13)
B4B C1B C2B B6B 106.44(14)
B4B C1B C2B B7B -0.79(18)
B4B C1B C2B B11B 68.44(17)
B4B C1B B3B C2B 136.50(14)
B4B C1B B3B B7B 101.83(15)
B4B C1B B3B B8B 39.13(13)
B4B C1B B5B B6B -140.52(14)
B4B C1B B5B B9B -38.59(13)
B4B C1B B5B B10B -101.64(15)
B4B C1B B6B C2B -98.25(14)
B4B C1B B6B B5B 37.76(13)
B4B C1B B6B B10B -1.33(18)
B4B C1B B6B B11B -64.05(17)
B4B B3B B7B C2B 95.65(14)
B4B B3B B7B B8B -37.87(13)
B4B B3B B7B B11B 63.15(17)
B4B B3B B7B B12B -0.24(18)
B4B B3B B8B B7B 137.82(15)
B4B B3B B8B B9B 37.39(13)
B4B B3B B8B B12B 100.70(15)
B4B B5B B6B C1B -34.76(12)
B4B B5B B6B C2B 2.56(17)
B4B B5B B6B B10B 100.86(15)
B4B B5B B6B B11B 62.86(17)
B4B B5B B9B B8B -36.88(13)
B4B B5B B9B B10B -137.81(14)
B4B B5B B9B B12B -100.74(15)
B4B B5B B10B B6B -100.61(15)
B4B B5B B10B B9B 37.76(13)
B4B B5B B10B B11B -62.52(17)
B4B B5B B10B B12B 0.74(19)
B4B B8B B9B B5B 37.16(13)
B4B B8B B9B B10B 100.53(15)
B4B B8B B9B B12B 138.08(14)
B4B B8B B12B B7B 100.92(15)
B4B B8B B12B B9B -37.53(13)
B4B B8B B12B B10B -0.09(19)
B4B B8B B12B B11B 63.01(17)
B4B B9B B10B B5B -37.82(13)
B4B B9B B10B B6B -0.47(18)
B4B B9B B10B B11B 63.23(17)
B4B B9B B10B B12B 100.77(15)
B4B B9B B12B B7B 0.27(19)
B4B B9B B12B B8B 37.30(13)
B4B B9B B12B B10B -100.77(15)
B4B B9B B12B B11B -63.24(18)
B5B C1B C2B B3B -105.68(14)
B5B C1B C2B B6B 40.07(13)
B5B C1B C2B B7B -67.15(17)
B5B C1B C2B B11B 2.08(18)
B5B C1B B3B C2B 98.84(14)
B5B C1B B3B B4B -37.66(13)
B5B C1B B3B B7B 64.17(16)
B5B C1B B3B B8B 1.47(18)
B5B C1B B4B B3B 140.51(14)
B5B C1B B4B B8B 101.32(15)
B5B C1B B4B B9B 38.36(12)
B5B C1B B6B C2B -136.01(14)
B5B C1B B6B B10B -39.09(13)
B5B C1B B6B B11B -101.81(15)
B5B B4B B8B B3B 101.45(15)
B5B B4B B8B B7B 63.49(17)
B5B B4B B8B B9B -36.85(13)
B5B B4B B8B B12B 0.54(18)
B5B B4B B9B B8B 138.65(14)
B5B B4B B9B B10B 37.62(13)
B5B B4B B9B B12B 101.05(15)
B5B B6B B10B B9B -37.16(13)
B5B B6B B10B B11B -137.54(15)
B5B B6B B10B B12B -100.65(16)
B5B B6B B11B C2B -95.47(15)
B5B B6B B11B B7B -62.56(18)
B5B B6B B11B B10B 38.05(14)
B5B B6B B11B B12B 0.96(19)
B5B B9B B10B B6B 37.35(13)
B5B B9B B10B B11B 101.05(15)
B5B B9B B10B B12B 138.59(15)
B5B B9B B12B B7B 64.04(18)
B5B B9B B12B B8B 101.07(15)
B5B B9B B12B B10B -37.00(13)
B5B B9B B12B B11B 0.53(19)
B5B B10B B11B C2B 2.15(18)
B5B B10B B11B B6B -38.04(13)
B5B B10B B11B B7B 63.60(17)
B5B B10B B11B B12B 100.75(16)
B5B B10B B12B B7B -63.61(18)
B5B B10B B12B B8B -0.41(19)
B5B B10B B12B B9B 36.95(13)
B5B B10B B12B B11B -100.85(15)
B6B C1B C2B B3B -145.75(14)
B6B C1B C2B B7B -107.22(16)
B6B C1B C2B B11B -37.99(14)
B6B C1B B3B C2B 31.76(13)
B6B C1B B3B B4B -104.74(14)
B6B C1B B3B B7B -2.92(17)
B6B C1B B3B B8B -65.61(16)
B6B C1B B4B B3B 103.19(14)
B6B C1B B4B B5B -37.32(13)
B6B C1B B4B B8B 64.00(17)
B6B C1B B4B B9B 1.04(18)
B6B C1B B5B B4B 140.52(14)
B6B C1B B5B B9B 101.93(14)
B6B C1B B5B B10B 38.88(13)
B6B C2B B3B C1B -33.26(13)
B6B C2B B3B B4B 3.87(18)
B6B C2B B3B B7B 106.73(16)
B6B C2B B3B B8B 66.28(17)
B6B C2B B7B B3B -106.78(15)
B6B C2B B7B B8B -66.75(18)
B6B C2B B7B B11B 36.17(14)
B6B C2B B7B B12B -4.00(19)
B6B C2B B11B B7B -143.06(14)
B6B C2B B11B B10B -40.25(13)
B6B C2B B11B B12B -102.88(15)
B6B B5B B9B B4B 100.80(15)
B6B B5B B9B B8B 63.92(17)
B6B B5B B9B B10B -37.01(13)
B6B B5B B9B B12B 0.06(19)
B6B B5B B10B B9B 138.36(14)
B6B B5B B10B B11B 38.09(14)
B6B B5B B10B B12B 101.35(15)
B6B B10B B11B C2B 40.19(13)
B6B B10B B11B B7B 101.65(15)
B6B B10B B11B B12B 138.79(15)
B6B B10B B12B B7B 0.13(19)
B6B B10B B12B B8B 63.34(18)
B6B B10B B12B B9B 100.70(15)
B6B B10B B12B B11B -37.10(14)
B6B B11B B12B B7B -101.76(15)
B6B B11B B12B B8B -64.01(18)
B6B B11B B12B B9B -0.92(19)
B6B B11B B12B B10B 36.72(14)
B7B C2B B3B C1B -139.99(14)
B7B C2B B3B B4B -102.86(14)
B7B C2B B3B B8B -40.45(13)
B7B C2B B6B C1B 103.95(15)
B7B C2B B6B B5B 66.38(17)
B7B C2B B6B B10B 4.08(19)
B7B C2B B6B B11B -36.32(14)
B7B C2B B11B B6B 143.06(14)
B7B C2B B11B B10B 102.81(15)
B7B C2B B11B B12B 40.18(13)
B7B B3B B4B C1B -97.78(14)
B7B B3B B4B B5B -62.76(17)
B7B B3B B4B B8B 37.78(13)
B7B B3B B4B B9B 0.41(18)
B7B B3B B8B B4B -137.82(15)
B7B B3B B8B B9B -100.43(15)
B7B B3B B8B B12B -37.12(13)
B7B B8B B9B B4B -101.21(15)
B7B B8B B9B B5B -64.05(17)
B7B B8B B9B B10B -0.68(18)
B7B B8B B9B B12B 36.86(13)
B7B B8B B12B B9B -138.45(14)
B7B B8B B12B B10B -101.00(15)
B7B B8B B12B B11B -37.91(13)
B7B B11B B12B B8B 37.74(13)
B7B B11B B12B B9B 100.84(15)
B7B B11B B12B B10B 138.48(14)
B8B B3B B4B C1B -135.56(14)
B8B B3B B4B B5B -100.54(15)
B8B B3B B4B B9B -37.37(13)
B8B B3B B7B C2B 133.51(14)
B8B B3B B7B B11B 101.01(15)
B8B B3B B7B B12B 37.62(14)
B8B B4B B5B C1B -99.08(14)
B8B B4B B5B B6B -63.73(17)
B8B B4B B5B B9B 37.09(13)
B8B B4B B5B B10B -0.80(18)
B8B B4B B9B B5B -138.65(14)
B8B B4B B9B B10B -101.03(15)
B8B B4B B9B B12B -37.61(13)
B8B B7B B11B C2B 95.49(14)
B8B B7B B11B B6B 62.32(18)
B8B B7B B11B B10B -0.88(18)
B8B B7B B11B B12B -38.26(13)
B8B B7B B12B B9B 37.03(13)
B8B B7B B12B B10B 100.49(15)
B8B B7B B12B B11B 137.55(14)
B8B B9B B10B B5B -100.91(15)
B8B B9B B10B B6B -63.56(17)
B8B B9B B10B B11B 0.14(18)
B8B B9B B10B B12B 37.68(13)
B8B B9B B12B B7B -37.03(13)
B8B B9B B12B B10B -138.07(14)
B8B B9B B12B B11B -100.54(15)
B9B B4B B5B C1B -136.17(14)
B9B B4B B5B B6B -100.82(15)
B9B B4B B5B B10B -37.88(13)
B9B B4B B8B B3B 138.30(15)
B9B B4B B8B B7B 100.35(16)
B9B B4B B8B B12B 37.39(13)
B9B B5B B6B C1B -98.25(14)
B9B B5B B6B C2B -60.93(16)
B9B B5B B6B B10B 37.37(13)
B9B B5B B6B B11B -0.63(18)
B9B B5B B10B B6B -138.36(14)
B9B B5B B10B B11B -100.28(15)
B9B B5B B10B B12B -37.02(13)
B9B B8B B12B B7B 138.45(14)
B9B B8B B12B B10B 37.45(13)
B9B B8B B12B B11B 100.54(15)
B9B B10B B11B C2B -61.00(17)
B9B B10B B11B B6B -101.19(15)
B9B B10B B11B B7B 0.45(18)
B9B B10B B11B B12B 37.60(13)
B9B B10B B12B B7B -100.56(15)
B9B B10B B12B B8B -37.35(13)
B9B B10B B12B B11B -137.79(15)
B10B B5B B6B C1B -135.62(14)
B10B B5B B6B C2B -98.30(14)
B10B B5B B6B B11B -38.00(14)
B10B B5B B9B B4B 137.81(14)
B10B B5B B9B B8B 100.93(15)
B10B B5B B9B B12B 37.07(14)
B10B B6B B11B C2B -133.52(15)
B10B B6B B11B B7B -100.61(16)
B10B B6B B11B B12B -37.09(14)
B10B B9B B12B B7B 101.04(15)
B10B B9B B12B B8B 138.07(14)
B10B B9B B12B B11B 37.53(14)
B10B B11B B12B B7B -138.48(14)
B10B B11B B12B B8B -100.74(15)
B10B B11B B12B B9B -37.64(14)
B11B C2B B3B C1B -103.51(15)
B11B C2B B3B B4B -66.39(17)
B11B C2B B3B B7B 36.48(14)
B11B C2B B3B B8B -3.98(18)
B11B C2B B6B C1B 140.27(14)
B11B C2B B6B B5B 102.70(14)
B11B C2B B6B B10B 40.40(13)
B11B C2B B7B B3B -142.95(15)
B11B C2B B7B B8B -102.92(15)
B11B C2B B7B B12B -40.17(13)
B11B B6B B10B B5B 137.54(15)
B11B B6B B10B B9B 100.38(15)
B11B B6B B10B B12B 36.89(14)
B11B B7B B8B B3B -100.31(15)
B11B B7B B8B B4B -62.61(17)
B11B B7B B8B B9B 0.96(18)
B11B B7B B8B B12B 37.96(13)
B11B B7B B12B B8B -137.55(14)
B11B B7B B12B B9B -100.52(15)
B11B B7B B12B B10B -37.06(14)
B11B B10B B12B B7B 37.23(14)
B11B B10B B12B B8B 100.44(15)
B11B B10B B12B B9B 137.79(15)
B12B B7B B8B B3B -138.27(14)
B12B B7B B8B B4B -100.57(15)
B12B B7B B8B B9B -37.00(13)
B12B B7B B11B C2B 133.75(14)
B12B B7B B11B B6B 100.58(16)
B12B B7B B11B B10B 37.39(13)
B12B B8B B9B B4B -138.08(14)
B12B B8B B9B B5B -100.91(15)
B12B B8B B9B B10B -37.54(13)
B12B B9B B10B B5B -138.59(15)
B12B B9B B10B B6B -101.24(15)
B12B B9B B10B B11B -37.54(13)
B12B B10B B11B C2B -98.60(15)
B12B B10B B11B B6B -138.79(15)
B12B B10B B11B B7B -37.15(13)
C1C C2C B6C B5C -36.96(12)
C1C C2C B6C B10C -99.79(14)
C1C C2C B6C B11C -140.81(14)
C1C C2C B7C Co3C -51.01(11)
C1C C2C B7C B8C 1.15(17)
C1C C2C B7C B11C 103.19(15)
C1C C2C B7C B12C 62.69(17)
C1C C2C B11C B6C 37.05(13)
C1C C2C B11C B7C -105.84(15)
C1C C2C B11C B10C -3.29(18)
C1C C2C B11C B12C -65.28(17)
C1C B4C B5C B6C 35.10(12)
C1C B4C B5C B9C 135.96(14)
C1C B4C B5C B10C 98.18(14)
C1C B4C B8C Co3C 52.69(10)
C1C B4C B8C B7C 3.22(17)
C1C B4C B8C B9C -97.58(15)
C1C B4C B8C B12C -58.64(16)
C1C B4C B9C B5C -38.22(12)
C1C B4C B9C B8C 101.51(14)
C1C B4C B9C B10C -0.50(17)
C1C B4C B9C B12C 62.50(17)
C1C B5C B6C C2C 35.53(11)
C1C B5C B6C B10C 135.73(14)
C1C B5C B6C B11C 97.12(14)
C1C B5C B9C B4C 38.10(13)
C1C B5C B9C B8C 1.00(19)
C1C B5C B9C B10C -99.97(14)
C1C B5C B9C B12C -62.92(17)
C1C B5C B10C B6C -39.09(13)
C1C B5C B10C B9C 99.48(14)
C1C B5C B10C B11C -1.62(18)
C1C B5C B10C B12C 61.88(17)
C1C B6C B10C B5C 38.76(12)
C1C B6C B10C B9C 1.99(17)
C1C B6C B10C B11C -98.75(14)
C1C B6C B10C B12C -62.04(17)
C1C B6C B11C C2C -33.00(12)
C1C B6C B11C B7C 0.54(18)
C1C B6C B11C B10C 100.67(14)
C1C B6C B11C B12C 64.29(16)
C1C C1D C2D B3D 105.30(16)
C1C C1D C2D B6D -109.06(16)
C1C C1D C2D B7D 143.35(15)
C1C C1D C2D B11D -147.48(15)
C1C C1D B3D C2D -108.19(15)
C1C C1D B3D B4D 115.68(16)
C1C C1D B3D B7D -142.49(14)
C1C C1D B3D B8D 154.71(14)
C1C C1D B4D B3D -103.40(17)
C1C C1D B4D B5D 115.93(17)
C1C C1D B4D B8D -142.22(15)
C1C C1D B4D B9D 154.65(15)
C1C C1D B5D B4D -113.03(18)
C1C C1D B5D B6D 106.37(18)
C1C C1D B5D B9D -151.48(15)
C1C C1D B5D B10D 145.74(16)
C1C C1D B6D C2D 106.60(15)
C1C C1D B6D B5D -116.60(16)
C1C C1D B6D B10D -156.22(14)
C1C C1D B6D B11D 141.08(14)
C2C C1C B4C Co3C 48.52(10)
C2C C1C B4C B5C -102.31(14)
C2C C1C B4C B8C -2.60(17)
C2C C1C B4C B9C -64.24(16)
C2C C1C B5C B4C 101.76(14)
C2C C1C B5C B6C -39.19(13)
C2C C1C B5C B9C 62.72(17)
C2C C1C B5C B10C -0.37(18)
C2C C1C B6C B5C 137.24(14)
C2C C1C B6C B10C 97.88(14)
C2C C1C B6C B11C 34.19(12)
C2C C1C C1D C2D 105.21(16)
C2C C1C C1D B3D 173.47(13)
C2C C1C C1D B4D -114.85(17)
C2C C1C C1D B5D -36.9(2)
C2C C1C C1D B6D 36.3(2)
C2C B6C B10C B5C 97.44(14)
C2C B6C B10C B9C 60.67(17)
C2C B6C B10C B11C -40.07(13)
C2C B6C B10C B12C -3.36(18)
C2C B6C B11C B7C 33.53(13)
C2C B6C B11C B10C 133.67(14)
C2C B6C B11C B12C 97.29(14)
C2C B7C B8C Co3C -52.41(10)
C2C B7C B8C B4C -2.61(17)
C2C B7C B8C B9C 60.11(16)
C2C B7C B8C B12C 98.43(14)
C2C B7C B11C B6C -33.86(13)
C2C B7C B11C B10C -97.38(15)
C2C B7C B11C B12C -133.47(14)
C2C B7C B12C B8C -98.48(14)
C2C B7C B12C B9C -60.22(17)
C2C B7C B12C B10C 3.35(18)
C2C B7C B12C B11C 39.80(13)
C2C B11C B12C B7C -40.26(12)
C2C B11C B12C B8C -1.98(18)
C2C B11C B12C B9C 61.05(16)
C2C B11C B12C B10C 99.35(14)
Co3C C1C C2C B6C 153.55(11)
Co3C C1C C2C B7C 49.29(11)
Co3C C1C C2C B11C 117.10(13)
Co3C C1C B4C B5C -150.84(11)
Co3C C1C B4C B8C -51.12(10)
Co3C C1C B4C B9C -112.76(12)
Co3C C1C B5C B4C 30.47(12)
Co3C C1C B5C B6C -110.48(13)
Co3C C1C B5C B9C -8.57(18)
Co3C C1C B5C B10C -71.66(16)
Co3C C1C B6C C2C -27.90(11)
Co3C C1C B6C B5C 109.34(13)
Co3C C1C B6C B10C 69.98(15)
Co3C C1C B6C B11C 6.29(17)
Co3C C1C C1D C2D -179.71(11)
Co3C C1C C1D B3D -111.45(13)
Co3C C1C C1D B4D -39.77(19)
Co3C C1C C1D B5D 38.2(2)
Co3C C1C C1D B6D 111.42(14)
Co3C C2C B6C C1C 30.45(12)
Co3C C2C B6C B5C -6.51(18)
Co3C C2C B6C B10C -69.33(17)
Co3C C2C B6C B11C -110.36(15)
Co3C C2C B7C B8C 52.16(10)
Co3C C2C B7C B11C 154.20(12)
Co3C C2C B7C B12C 113.71(13)
Co3C C2C B11C B6C 115.09(14)
Co3C C2C B11C B7C -27.80(13)
Co3C C2C B11C B10C 74.75(16)
Co3C C2C B11C B12C 12.76(18)
Co3C B4C B5C C1C -30.97(12)
Co3C B4C B5C B6C 4.14(18)
Co3C B4C B5C B9C 104.99(14)
Co3C B4C B5C B10C 67.21(16)
Co3C B4C B8C B7C -49.47(10)
Co3C B4C B8C B9C -150.27(12)
Co3C B4C B8C B12C -111.33(13)
Co3C B4C B9C B5C -109.77(14)
Co3C B4C B9C B8C 29.96(12)
Co3C B4C B9C B10C -72.05(16)
Co3C B4C B9C B12C -9.05(18)
Co3C B7C B8C B4C 49.80(10)
Co3C B7C B8C B9C 112.52(12)
Co3C B7C B8C B12C 150.84(12)
Co3C B7C B11C C2C 26.59(12)
Co3C B7C B11C B6C -7.26(19)
Co3C B7C B11C B10C -70.78(17)
Co3C B7C B11C B12C -106.87(14)
Co3C B7C B12C B8C -29.64(12)
Co3C B7C B12C B9C 8.61(19)
Co3C B7C B12C B10C 72.18(17)
Co3C B7C B12C B11C 108.63(14)
Co3C B8C B9C B4C -30.12(12)
Co3C B8C B9C B5C 6.8(2)
Co3C B8C B9C B10C 71.10(16)
Co3C B8C B9C B12C 106.20(14)
Co3C B8C B12C B7C 29.10(12)
Co3C B8C B12C B9C -107.86(14)
Co3C B8C B12C B10C -72.60(16)
Co3C B8C B12C B11C -8.51(18)
Co3C C31C C32C C33C 61.62(12)
Co3C C31C C35C C34C -61.63(12)
Co3C C32C C33C C34C 57.66(12)
Co3C C33C C34C C35C 59.12(12)
Co3C C34C C35C C31C 60.29(12)
B4C C1C C2C Co3C -48.38(10)
B4C C1C C2C B6C 105.17(14)
B4C C1C C2C B7C 0.91(18)
B4C C1C C2C B11C 68.72(17)
B4C C1C B5C B6C -140.95(14)
B4C C1C B5C B9C -39.04(13)
B4C C1C B5C B10C -102.13(15)
B4C C1C B6C C2C -100.30(14)
B4C C1C B6C B5C 36.94(13)
B4C C1C B6C B10C -2.42(18)
B4C C1C B6C B11C -66.11(16)
B4C C1C C1D C2D -103.45(18)
B4C C1C C1D B3D -35.2(2)
B4C C1C C1D B4D 36.5(2)
B4C C1C C1D B5D 114.48(18)
B4C C1C C1D B6D -172.32(14)
B4C B5C B6C C1C -34.46(12)
B4C B5C B6C C2C 1.07(17)
B4C B5C B6C B10C 101.27(15)
B4C B5C B6C B11C 62.66(17)
B4C B5C B9C B8C -37.10(14)
B4C B5C B9C B10C -138.07(14)
B4C B5C B9C B12C -101.02(15)
B4C B5C B10C B6C -100.70(14)
B4C B5C B10C B9C 37.87(13)
B4C B5C B10C B11C -63.23(17)
B4C B5C B10C B12C 0.26(18)
B4C B8C B9C B5C 36.89(14)
B4C B8C B9C B10C 101.21(15)
B4C B8C B9C B12C 136.32(14)
B4C B8C B12C B7C 98.20(14)
B4C B8C B12C B9C -38.76(13)
B4C B8C B12C B10C -3.50(18)
B4C B8C B12C B11C 60.59(17)
B4C B9C B10C B5C -37.90(13)
B4C B9C B10C B6C -0.94(18)
B4C B9C B10C B11C 61.78(17)
B4C B9C B10C B12C 100.34(15)
B4C B9C B12C B7C 0.32(19)
B4C B9C B12C B8C 39.47(13)
B4C B9C B12C B10C -101.41(15)
B4C B9C B12C B11C -63.00(17)
B5C C1C C2C Co3C -114.75(12)
B5C C1C C2C B6C 38.80(13)
B5C C1C C2C B7C -65.46(17)
B5C C1C C2C B11C 2.35(18)
B5C C1C B4C Co3C 150.84(11)
B5C C1C B4C B8C 99.71(14)
B5C C1C B4C B9C 38.07(12)
B5C C1C B6C C2C -137.24(14)
B5C C1C B6C B10C -39.36(13)
B5C C1C B6C B11C -103.05(15)
B5C C1C C1D C2D -30.3(2)
B5C C1C C1D B3D 37.94(19)
B5C C1C C1D B4D 109.62(17)
B5C C1C C1D B5D -172.38(15)
B5C C1C C1D B6D -99.18(17)
B5C B4C B8C Co3C 114.92(12)
B5C B4C B8C B7C 65.45(16)
B5C B4C B8C B9C -35.35(13)
B5C B4C B8C B12C 3.59(17)
B5C B4C B9C B8C 139.72(15)
B5C B4C B9C B10C 37.71(13)
B5C B4C B9C B12C 100.71(15)
B5C B6C B10C B9C -36.77(13)
B5C B6C B10C B11C -137.51(14)
B5C B6C B10C B12C -100.80(15)
B5C B6C B11C C2C -95.23(14)
B5C B6C B11C B7C -61.70(17)
B5C B6C B11C B10C 38.44(13)
B5C B6C B11C B12C 2.06(18)
B5C B9C B10C B6C 36.96(13)
B5C B9C B10C B11C 99.68(14)
B5C B9C B10C B12C 138.24(14)
B5C B9C B12C B7C 64.37(18)
B5C B9C B12C B8C 103.52(15)
B5C B9C B12C B10C -37.36(13)
B5C B9C B12C B11C 1.05(18)
B5C B10C B11C C2C 2.91(18)
B5C B10C B11C B6C -37.71(13)
B5C B10C B11C B7C 65.17(17)
B5C B10C B11C B12C 101.42(15)
B5C B10C B12C B7C -63.41(18)
B5C B10C B12C B8C 2.03(19)
B5C B10C B12C B9C 37.13(13)
B5C B10C B12C B11C -99.77(15)
B6C C1C C2C Co3C -153.55(11)
B6C C1C C2C B7C -104.26(15)
B6C C1C C2C B11C -36.45(13)
B6C C1C B4C Co3C 114.57(12)
B6C C1C B4C B5C -36.26(13)
B6C C1C B4C B8C 63.45(16)
B6C C1C B4C B9C 1.81(17)
B6C C1C B5C B4C 140.95(14)
B6C C1C B5C B9C 101.91(15)
B6C C1C B5C B10C 38.82(13)
B6C C1C C1D C2D 36.44(19)
B6C C1C C1D B3D 104.70(15)
B6C C1C C1D B4D 176.38(14)
B6C C1C C1D B5D -105.63(17)
B6C C1C C1D B6D -32.43(19)
B6C C2C B7C Co3C -119.41(13)
B6C C2C B7C B8C -67.25(16)
B6C C2C B7C B11C 34.79(13)
B6C C2C B7C B12C -5.70(18)
B6C C2C B11C B7C -142.89(14)
B6C C2C B11C B10C -40.35(13)
B6C C2C B11C B12C -102.33(15)
B6C B5C B9C B4C 101.22(14)
B6C B5C B9C B8C 64.12(18)
B6C B5C B9C B10C -36.85(13)
B6C B5C B9C B12C 0.20(18)
B6C B5C B10C B9C 138.57(14)
B6C B5C B10C B11C 37.47(13)
B6C B5C B10C B12C 100.96(15)
B6C B10C B11C C2C 40.62(13)
B6C B10C B11C B7C 102.88(15)
B6C B10C B11C B12C 139.13(14)
B6C B10C B12C B7C 0.01(19)
B6C B10C B12C B8C 65.45(18)
B6C B10C B12C B9C 100.54(15)
B6C B10C B12C B11C -36.36(13)
B6C B11C B12C B7C -103.22(14)
B6C B11C B12C B8C -64.94(17)
B6C B11C B12C B9C -1.91(18)
B6C B11C B12C B10C 36.39(13)
B7C C2C B6C C1C 105.56(15)
B7C C2C B6C B5C 68.61(16)
B7C C2C B6C B10C 5.78(18)
B7C C2C B6C B11C -35.25(14)
B7C C2C B11C B6C 142.89(14)
B7C C2C B11C B10C 102.55(15)
B7C C2C B11C B12C 40.56(13)
B7C B8C B9C B4C -98.57(14)
B7C B8C B9C B5C -61.69(17)
B7C B8C B9C B10C 2.64(18)
B7C B8C B9C B12C 37.75(13)
B7C B8C B12C B9C -136.95(14)
B7C B8C B12C B10C -101.70(15)
B7C B8C B12C B11C -37.61(13)
B7C B11C B12C B8C 38.28(13)
B7C B11C B12C B9C 101.31(15)
B7C B11C B12C B10C 139.61(14)
B8C B4C B5C C1C -100.58(14)
B8C B4C B5C B6C -65.47(16)
B8C B4C B5C B9C 35.38(13)
B8C B4C B5C B10C -2.39(18)
B8C B4C B9C B5C -139.72(15)
B8C B4C B9C B10C -102.01(15)
B8C B4C B9C B12C -39.01(13)
B8C B7C B11C C2C 96.53(14)
B8C B7C B11C B6C 62.67(17)
B8C B7C B11C B10C -0.85(18)
B8C B7C B11C B12C -36.94(13)
B8C B7C B12C B9C 38.26(13)
B8C B7C B12C B10C 101.82(15)
B8C B7C B12C B11C 138.28(14)
B8C B9C B10C B5C -102.88(15)
B8C B9C B10C B6C -65.92(17)
B8C B9C B10C B11C -3.20(18)
B8C B9C B10C B12C 35.36(13)
B8C B9C B12C B7C -39.15(13)
B8C B9C B12C B10C -140.89(14)
B8C B9C B12C B11C -102.47(14)
B9C B4C B5C C1C -135.96(14)
B9C B4C B5C B6C -100.85(15)
B9C B4C B5C B10C -37.77(13)
B9C B4C B8C Co3C 150.27(12)
B9C B4C B8C B7C 100.80(15)
B9C B4C B8C B12C 38.94(13)
B9C B5C B6C C1C -98.53(14)
B9C B5C B6C C2C -62.99(16)
B9C B5C B6C B10C 37.21(13)
B9C B5C B6C B11C -1.41(18)
B9C B5C B10C B6C -138.57(14)
B9C B5C B10C B11C -101.10(15)
B9C B5C B10C B12C -37.60(13)
B9C B8C B12C B7C 136.95(14)
B9C B8C B12C B10C 35.26(13)
B9C B8C B12C B11C 99.34(15)
B9C B10C B11C C2C -59.78(17)
B9C B10C B11C B6C -100.41(15)
B9C B10C B11C B7C 2.48(18)
B9C B10C B11C B12C 38.72(13)
B9C B10C B12C B7C -100.53(15)
B9C B10C B12C B8C -35.09(13)
B9C B10C B12C B11C -136.90(14)
B10C B5C B6C C1C -135.73(14)
B10C B5C B6C C2C -100.20(14)
B10C B5C B6C B11C -38.61(13)
B10C B5C B9C B4C 138.07(14)
B10C B5C B9C B8C 100.97(16)
B10C B5C B9C B12C 37.05(13)
B10C B6C B11C C2C -133.67(14)
B10C B6C B11C B7C -100.13(16)
B10C B6C B11C B12C -36.38(13)
B10C B9C B12C B7C 101.73(15)
B10C B9C B12C B8C 140.89(14)
B10C B9C B12C B11C 38.41(13)
B10C B11C B12C B7C -139.61(14)
B10C B11C B12C B8C -101.33(15)
B10C B11C B12C B9C -38.30(13)
B11C C2C B6C C1C 140.81(14)
B11C C2C B6C B5C 103.86(15)
B11C C2C B6C B10C 41.03(13)
B11C C2C B7C Co3C -154.20(12)
B11C C2C B7C B8C -102.04(14)
B11C C2C B7C B12C -40.50(13)
B11C B6C B10C B5C 137.51(14)
B11C B6C B10C B9C 100.74(15)
B11C B6C B10C B12C 36.71(13)
B11C B7C B8C Co3C -113.61(12)
B11C B7C B8C B4C -63.81(16)
B11C B7C B8C B9C -1.09(17)
B11C B7C B8C B12C 37.23(13)
B11C B7C B12C B8C -138.28(14)
B11C B7C B12C B9C -100.02(15)
B11C B7C B12C B10C -36.45(14)
B11C B10C B12C B7C 36.36(13)
B11C B10C B12C B8C 101.80(15)
B11C B10C B12C B9C 136.90(14)
B12C B7C B8C Co3C -150.84(12)
B12C B7C B8C B4C -101.04(14)
B12C B7C B8C B9C -38.32(13)
B12C B7C B11C C2C 133.47(14)
B12C B7C B11C B6C 99.61(15)
B12C B7C B11C B10C 36.09(13)
B12C B8C B9C B4C -136.32(14)
B12C B8C B9C B5C -99.43(16)
B12C B8C B9C B10C -35.11(13)
B12C B9C B10C B5C -138.24(14)
B12C B9C B10C B6C -101.28(15)
B12C B9C B10C B11C -38.56(13)
B12C B10C B11C C2C -98.51(15)
B12C B10C B11C B6C -139.13(14)
B12C B10C B11C B7C -36.24(13)
C31C C32C C33C Co3C -59.23(12)
C31C C32C C33C C34C -1.6(2)
C32C C31C C35C Co3C 61.64(12)
C32C C31C C35C C34C 0.0(2)
C32C C33C C34C Co3C -57.53(12)
C32C C33C C34C C35C 1.6(2)
C33C C34C C35C Co3C -61.28(12)
C33C C34C C35C C31C -1.0(2)
C35C C31C C32C Co3C -60.66(12)
C35C C31C C32C C33C 1.0(2)
C1D C1C C2C Co3C 107.12(14)
C1D C1C C2C B6C -99.33(16)
C1D C1C C2C B7C 156.41(14)
C1D C1C C2C B11C -135.78(15)
C1D C1C B4C Co3C -105.65(15)
C1D C1C B4C B5C 103.51(17)
C1D C1C B4C B8C -156.78(14)
C1D C1C B4C B9C 141.59(15)
C1D C1C B5C B4C -117.85(16)
C1D C1C B5C B6C 101.20(15)
C1D C1C B5C B9C -156.89(14)
C1D C1C B5C B10C 140.01(15)
C1D C1C B6C C2C 114.30(15)
C1D C1C B6C B5C -108.46(15)
C1D C1C B6C B10C -147.82(14)
C1D C1C B6C B11C 148.49(14)
C1D C2D B3D B4D 37.51(12)
C1D C2D B3D B7D 140.28(14)
C1D C2D B3D B8D 99.92(14)
C1D C2D B6D B5D -36.91(12)
C1D C2D B6D B10D -99.59(14)
C1D C2D B6D B11D -140.02(14)
C1D C2D B7D B3D -37.60(13)
C1D C2D B7D B8D 2.50(18)
C1D C2D B7D B11D 105.37(15)
C1D C2D B7D B12D 65.11(17)
C1D C2D B11D B6D 38.29(13)
C1D C2D B11D B7D -104.71(15)
C1D C2D B11D B10D -1.78(19)
C1D C2D B11D B12D -64.46(17)
C1D B3D B4D B5D 34.69(12)
C1D B3D B4D B8D 135.78(14)
C1D B3D B4D B9D 98.12(15)
C1D B3D B7D C2D 34.23(12)
C1D B3D B7D B8D -99.42(14)
C1D B3D B7D B11D 1.46(17)
C1D B3D B7D B12D -62.02(17)
C1D B3D B8D B4D -38.15(13)
C1D B3D B8D B7D 99.42(14)
C1D B3D B8D B9D -0.94(18)
C1D B3D B8D B12D 62.38(17)
C1D B4D B5D B6D 35.70(12)
C1D B4D B5D B9D 135.95(14)
C1D B4D B5D B10D 98.77(14)
C1D B4D B8D B3D 38.88(13)
C1D B4D B8D B7D 0.87(18)
C1D B4D B8D B9D -99.19(15)
C1D B4D B8D B12D -62.10(17)
C1D B4D B9D B5D -38.10(12)
C1D B4D B9D B8D 100.03(14)
C1D B4D B9D B10D -0.88(18)
C1D B4D B9D B12D 62.82(17)
C1D B5D B6D C2D 36.56(12)
C1D B5D B6D B10D 135.14(14)
C1D B5D B6D B11D 97.20(15)
C1D B5D B9D B4D 37.99(13)
C1D B5D B9D B8D 0.49(18)
C1D B5D B9D B10D -100.46(15)
C1D B5D B9D B12D -63.05(17)
C1D B5D B10D B6D -39.86(13)
C1D B5D B10D B9D 98.56(15)
C1D B5D B10D B11D -1.91(19)
C1D B5D B10D B12D 61.21(17)
C1D B6D B10D B5D 38.55(12)
C1D B6D B10D B9D 1.38(18)
C1D B6D B10D B11D -99.19(15)
C1D B6D B10D B12D -62.14(17)
C1D B6D B11D C2D -34.25(12)
C1D B6D B11D B7D -1.52(18)
C1D B6D B11D B10D 99.31(15)
C1D B6D B11D B12D 61.94(17)
C2D C1D B3D B4D -136.13(14)
C2D C1D B3D B7D -34.30(12)
C2D C1D B3D B8D -97.10(14)
C2D C1D B4D B3D 39.46(13)
C2D C1D B4D B5D -101.21(14)
C2D C1D B4D B8D 0.64(17)
C2D C1D B4D B9D -62.48(16)
C2D C1D B5D B4D 102.06(14)
C2D C1D B5D B6D -38.54(13)
C2D C1D B5D B9D 63.60(16)
C2D C1D B5D B10D 0.83(17)
C2D C1D B6D B5D 136.80(14)
C2D C1D B6D B10D 97.18(14)
C2D C1D B6D B11D 34.48(12)
C2D B3D B4D C1D -37.24(12)
C2D B3D B4D B5D -2.54(17)
C2D B3D B4D B8D 98.54(14)
C2D B3D B4D B9D 60.88(16)
C2D B3D B7D B8D -133.65(14)
C2D B3D B7D B11D -32.76(13)
C2D B3D B7D B12D -96.24(15)
C2D B3D B8D B4D -98.27(14)
C2D B3D B8D B7D 39.30(12)
C2D B3D B8D B9D -61.06(17)
C2D B3D B8D B12D 2.25(18)
C2D B6D B10D B5D 98.32(14)
C2D B6D B10D B9D 61.16(17)
C2D B6D B10D B11D -39.41(13)
C2D B6D B10D B12D -2.36(18)
C2D B6D B11D B7D 32.73(13)
C2D B6D B11D B10D 133.56(15)
C2D B6D B11D B12D 96.19(15)
C2D B7D B8D B3D -39.89(13)
C2D B7D B8D B4D -1.99(18)
C2D B7D B8D B9D 60.87(17)
C2D B7D B8D B12D 98.51(15)
C2D B7D B11D B6D -32.96(13)
C2D B7D B11D B10D -95.88(15)
C2D B7D B11D B12D -133.68(14)
C2D B7D B12D B8D -98.71(14)
C2D B7D B12D B9D -60.97(17)
C2D B7D B12D B10D 2.18(18)
C2D B7D B12D B11D 39.53(13)
C2D B11D B12D B7D -39.52(13)
C2D B11D B12D B8D -2.19(18)
C2D B11D B12D B9D 61.19(17)
C2D B11D B12D B10D 98.54(15)
B3D C1D C2D B6D 145.64(14)
B3D C1D C2D B7D 38.05(13)
B3D C1D C2D B11D 107.22(15)
B3D C1D B4D B5D -140.67(14)
B3D C1D B4D B8D -38.82(13)
B3D C1D B4D B9D -101.94(15)
B3D C1D B5D B4D 37.31(13)
B3D C1D B5D B6D -103.28(15)
B3D C1D B5D B9D -1.14(18)
B3D C1D B5D B10D -63.92(17)
B3D C1D B6D C2D -31.94(13)
B3D C1D B6D B5D 104.87(15)
B3D C1D B6D B10D 65.25(17)
B3D C1D B6D B11D 2.55(18)
B3D C2D B6D C1D 33.32(13)
B3D C2D B6D B5D -3.60(18)
B3D C2D B6D B10D -66.27(17)
B3D C2D B6D B11D -106.71(16)
B3D C2D B7D B8D 40.10(13)
B3D C2D B7D B11D 142.96(14)
B3D C2D B7D B12D 102.70(15)
B3D C2D B11D B6D 106.68(15)
B3D C2D B11D B7D -36.32(14)
B3D C2D B11D B10D 66.61(18)
B3D C2D B11D B12D 3.92(19)
B3D B4D B5D C1D -35.16(12)
B3D B4D B5D B6D 0.54(18)
B3D B4D B5D B9D 100.79(15)
B3D B4D B5D B10D 63.61(17)
B3D B4D B8D B7D -38.02(13)
B3D B4D B8D B9D -138.07(15)
B3D B4D B8D B12D -100.98(15)
B3D B4D B9D B5D -100.82(15)
B3D B4D B9D B8D 37.32(13)
B3D B4D B9D B10D -63.60(18)
B3D B4D B9D B12D 0.10(19)
B3D B7D B8D B4D 37.90(13)
B3D B7D B8D B9D 100.76(15)
B3D B7D B8D B12D 138.39(15)
B3D B7D B11D C2D 33.00(13)
B3D B7D B11D B6D 0.05(18)
B3D B7D B11D B10D -62.88(17)
B3D B7D B11D B12D -100.68(15)
B3D B7D B12D B8D -37.01(13)
B3D B7D B12D B9D 0.73(19)
B3D B7D B12D B10D 63.88(18)
B3D B7D B12D B11D 101.23(15)
B3D B8D B9D B4D -37.40(13)
B3D B8D B9D B5D 0.29(19)
B3D B8D B9D B10D 63.75(17)
B3D B8D B9D B12D 101.04(15)
B3D B8D B12D B7D 37.34(13)
B3D B8D B12D B9D -100.35(15)
B3D B8D B12D B10D -63.26(18)
B3D B8D B12D B11D -0.06(19)
B4D C1D C2D B3D -40.10(13)
B4D C1D C2D B6D 105.54(14)
B4D C1D C2D B7D -2.04(18)
B4D C1D C2D B11D 67.12(17)
B4D C1D B3D C2D 136.13(14)
B4D C1D B3D B7D 101.83(15)
B4D C1D B3D B8D 39.03(13)
B4D C1D B5D B6D -140.59(14)
B4D C1D B5D B9D -38.45(13)
B4D C1D B5D B10D -101.23(15)
B4D C1D B6D C2D -99.22(14)
B4D C1D B6D B5D 37.58(13)
B4D C1D B6D B10D -2.04(18)
B4D C1D B6D B11D -64.74(17)
B4D B3D B7D C2D 95.57(14)
B4D B3D B7D B8D -38.08(13)
B4D B3D B7D B11D 62.81(17)
B4D B3D B7D B12D -0.67(18)
B4D B3D B8D B7D 137.57(15)
B4D B3D B8D B9D 37.21(14)
B4D B3D B8D B12D 100.53(16)
B4D B5D B6D C1D -34.87(12)
B4D B5D B6D C2D 1.70(17)
B4D B5D B6D B10D 100.28(15)
B4D B5D B6D B11D 62.34(17)
B4D B5D B9D B8D -37.50(13)
B4D B5D B9D B10D -138.45(14)
B4D B5D B9D B12D -101.04(15)
B4D B5D B10D B6D -101.47(15)
B4D B5D B10D B9D 36.95(13)
B4D B5D B10D B11D -63.52(17)
B4D B5D B10D B12D -0.40(18)
B4D B8D B9D B5D 37.69(13)
B4D B8D B9D B10D 101.15(15)
B4D B8D B9D B12D 138.44(15)
B4D B8D B12D B7D 100.76(15)
B4D B8D B12D B9D -36.93(13)
B4D B8D B12D B10D 0.16(18)
B4D B8D B12D B11D 63.37(17)
B4D B9D B10D B5D -37.44(13)
B4D B9D B10D B6D -0.33(19)
B4D B9D B10D B11D 63.49(18)
B4D B9D B10D B12D 100.81(15)
B4D B9D B12D B7D -0.52(19)
B4D B9D B12D B8D 37.19(14)
B4D B9D B12D B10D -101.24(15)
B4D B9D B12D B11D -63.93(18)
B5D C1D C2D B3D -106.59(14)
B5D C1D C2D B6D 39.04(13)
B5D C1D C2D B7D -68.54(17)
B5D C1D C2D B11D 0.63(18)
B5D C1D B3D C2D 98.43(14)
B5D C1D B3D B4D -37.70(14)
B5D C1D B3D B7D 64.13(17)
B5D C1D B3D B8D 1.33(18)
B5D C1D B4D B3D 140.67(14)
B5D C1D B4D B8D 101.85(15)
B5D C1D B4D B9D 38.73(13)
B5D C1D B6D C2D -136.80(14)
B5D C1D B6D B10D -39.62(13)
B5D C1D B6D B11D -102.32(15)
B5D B4D B8D B3D 100.57(15)
B5D B4D B8D B7D 62.56(17)
B5D B4D B8D B9D -37.49(13)
B5D B4D B8D B12D -0.41(18)
B5D B4D B9D B8D 138.13(14)
B5D B4D B9D B10D 37.22(13)
B5D B4D B9D B12D 100.92(16)
B5D B6D B10D B9D -37.17(14)
B5D B6D B10D B11D -137.73(15)
B5D B6D B10D B12D -100.68(16)
B5D B6D B11D C2D -95.44(15)
B5D B6D B11D B7D -62.71(17)
B5D B6D B11D B10D 38.12(14)
B5D B6D B11D B12D 0.75(19)
B5D B9D B10D B6D 37.11(13)
B5D B9D B10D B11D 100.93(15)
B5D B9D B10D B12D 138.25(14)
B5D B9D B12D B7D 63.42(18)
B5D B9D B12D B8D 101.14(15)
B5D B9D B12D B10D -37.30(14)
B5D B9D B12D B11D 0.02(19)
B5D B10D B11D C2D 2.21(18)
B5D B10D B11D B6D -37.69(14)
B5D B10D B11D B7D 63.27(18)
B5D B10D B11D B12D 100.81(16)
B5D B10D B12D B7D -63.20(18)
B5D B10D B12D B8D 0.15(19)
B5D B10D B12D B9D 37.32(13)
B5D B10D B12D B11D -100.70(15)
B6D C1D C2D B3D -145.64(14)
B6D C1D C2D B7D -107.59(15)
B6D C1D C2D B11D -38.42(14)
B6D C1D B3D C2D 31.78(13)
B6D C1D B3D B4D -104.35(15)
B6D C1D B3D B7D -2.52(17)
B6D C1D B3D B8D -65.32(17)
B6D C1D B4D B3D 103.77(14)
B6D C1D B4D B5D -36.90(13)
B6D C1D B4D B8D 64.95(17)
B6D C1D B4D B9D 1.83(18)
B6D C1D B5D B4D 140.59(14)
B6D C1D B5D B9D 102.14(15)
B6D C1D B5D B10D 39.37(13)
B6D C2D B3D C1D -33.58(13)
B6D C2D B3D B4D 3.93(18)
B6D C2D B3D B7D 106.70(16)
B6D C2D B3D B8D 66.34(17)
B6D C2D B7D B3D -106.69(15)
B6D C2D B7D B8D -66.60(18)
B6D C2D B7D B11D 36.27(14)
B6D C2D B7D B12D -3.99(19)
B6D C2D B11D B7D -143.00(14)
B6D C2D B11D B10D -40.07(13)
B6D C2D B11D B12D -102.75(15)
B6D B5D B9D B4D 101.49(15)
B6D B5D B9D B8D 63.99(18)
B6D B5D B9D B10D -36.96(13)
B6D B5D B9D B12D 0.45(19)
B6D B5D B10D B9D 138.42(15)
B6D B5D B10D B11D 37.95(14)
B6D B5D B10D B12D 101.07(15)
B6D B10D B11D C2D 39.90(13)
B6D B10D B11D B7D 100.96(15)
B6D B10D B11D B12D 138.50(15)
B6D B10D B12D B7D 0.13(19)
B6D B10D B12D B8D 63.48(18)
B6D B10D B12D B9D 100.66(16)
B6D B10D B12D B11D -37.36(14)
B6D B11D B12D B7D -101.18(15)
B6D B11D B12D B8D -63.85(18)
B6D B11D B12D B9D -0.47(19)
B6D B11D B12D B10D 36.87(14)
B7D C2D B3D C1D -140.28(14)
B7D C2D B3D B4D -102.78(14)
B7D C2D B3D B8D -40.36(13)
B7D C2D B6D C1D 103.67(15)
B7D C2D B6D B5D 66.75(17)
B7D C2D B6D B10D 4.07(19)
B7D C2D B6D B11D -36.36(14)
B7D C2D B11D B6D 143.00(14)
B7D C2D B11D B10D 102.93(15)
B7D C2D B11D B12D 40.24(13)
B7D B3D B4D C1D -97.77(14)
B7D B3D B4D B5D -63.07(17)
B7D B3D B4D B8D 38.01(13)
B7D B3D B4D B9D 0.35(18)
B7D B3D B8D B4D -137.57(15)
B7D B3D B8D B9D -100.36(15)
B7D B3D B8D B12D -37.04(13)
B7D B8D B9D B4D -100.95(15)
B7D B8D B9D B5D -63.26(18)
B7D B8D B9D B10D 0.19(18)
B7D B8D B9D B12D 37.49(13)
B7D B8D B12D B9D -137.69(14)
B7D B8D B12D B10D -100.60(15)
B7D B8D B12D B11D -37.40(13)
B7D B11D B12D B8D 37.33(13)
B7D B11D B12D B9D 100.71(15)
B7D B11D B12D B10D 138.05(15)
B8D B3D B4D C1D -135.78(14)
B8D B3D B4D B5D -101.08(15)
B8D B3D B4D B9D -37.66(14)
B8D B3D B7D C2D 133.65(14)
B8D B3D B7D B11D 100.89(15)
B8D B3D B7D B12D 37.40(14)
B8D B4D B5D C1D -98.26(14)
B8D B4D B5D B6D -62.56(17)
B8D B4D B5D B9D 37.68(13)
B8D B4D B5D B10D 0.50(18)
B8D B4D B9D B5D -138.13(14)
B8D B4D B9D B10D -100.92(15)
B8D B4D B9D B12D -37.21(14)
B8D B7D B11D C2D 96.08(14)
B8D B7D B11D B6D 63.12(17)
B8D B7D B11D B10D 0.20(18)
B8D B7D B11D B12D -37.60(13)
B8D B7D B12D B9D 37.74(14)
B8D B7D B12D B10D 100.89(15)
B8D B7D B12D B11D 138.24(15)
B8D B9D B10D B5D -101.01(15)
B8D B9D B10D B6D -63.90(18)
B8D B9D B10D B11D -0.07(18)
B8D B9D B10D B12D 37.24(13)
B8D B9D B12D B7D -37.71(13)
B8D B9D B12D B10D -138.44(14)
B8D B9D B12D B11D -101.12(15)
B9D B4D B5D C1D -135.95(14)
B9D B4D B5D B6D -100.25(15)
B9D B4D B5D B10D -37.18(13)
B9D B4D B8D B3D 138.07(15)
B9D B4D B8D B7D 100.05(16)
B9D B4D B8D B12D 37.09(13)
B9D B5D B6D C1D -97.94(15)
B9D B5D B6D C2D -61.38(16)
B9D B5D B6D B10D 37.20(14)
B9D B5D B6D B11D -0.74(19)
B9D B5D B10D B6D -138.42(15)
B9D B5D B10D B11D -100.47(16)
B9D B5D B10D B12D -37.35(13)
B9D B8D B12D B7D 137.69(14)
B9D B8D B12D B10D 37.09(13)
B9D B8D B12D B11D 100.29(15)
B9D B10D B11D C2D -61.13(17)
B9D B10D B11D B6D -101.03(15)
B9D B10D B11D B7D -0.08(18)
B9D B10D B11D B12D 37.46(13)
B9D B10D B12D B7D -100.52(15)
B9D B10D B12D B8D -37.17(13)
B9D B10D B12D B11D -138.02(15)
B10D B5D B6D C1D -135.14(14)
B10D B5D B6D C2D -98.58(15)
B10D B5D B6D B11D -37.94(13)
B10D B5D B9D B4D 138.45(14)
B10D B5D B9D B8D 100.95(15)
B10D B5D B9D B12D 37.41(14)
B10D B6D B11D C2D -133.56(15)
B10D B6D B11D B7D -100.83(16)
B10D B6D B11D B12D -37.37(14)
B10D B9D B12D B7D 100.73(15)
B10D B9D B12D B8D 138.44(14)
B10D B9D B12D B11D 37.32(13)
B10D B11D B12D B7D -138.05(15)
B10D B11D B12D B8D -100.72(15)
B10D B11D B12D B9D -37.34(14)
B11D C2D B3D C1D -103.89(15)
B11D C2D B3D B4D -66.38(17)
B11D C2D B3D B7D 36.39(14)
B11D C2D B3D B8D -3.96(18)
B11D C2D B6D C1D 140.02(14)
B11D C2D B6D B5D 103.11(15)
B11D C2D B6D B10D 40.43(13)
B11D C2D B7D B3D -142.96(14)
B11D C2D B7D B8D -102.87(15)
B11D C2D B7D B12D -40.26(13)
B11D B6D B10D B5D 137.73(15)
B11D B6D B10D B9D 100.57(16)
B11D B6D B10D B12D 37.05(14)
B11D B7D B8D B3D -101.00(15)
B11D B7D B8D B4D -63.10(17)
B11D B7D B8D B9D -0.24(18)
B11D B7D B8D B12D 37.40(13)
B11D B7D B12D B8D -138.24(15)
B11D B7D B12D B9D -100.50(15)
B11D B7D B12D B10D -37.35(14)
B11D B10D B12D B7D 37.50(14)
B11D B10D B12D B8D 100.85(15)
B11D B10D B12D B9D 138.02(15)
B12D B7D B8D B3D -138.39(15)
B12D B7D B8D B4D -100.50(16)
B12D B7D B8D B9D -37.64(13)
B12D B7D B11D C2D 133.68(14)
B12D B7D B11D B6D 100.72(15)
B12D B7D B11D B10D 37.80(13)
B12D B8D B9D B4D -138.44(15)
B12D B8D B9D B5D -100.75(16)
B12D B8D B9D B10D -37.29(13)
B12D B9D B10D B5D -138.25(14)
B12D B9D B10D B6D -101.14(15)
B12D B9D B10D B11D -37.32(13)
B12D B10D B11D C2D -98.59(15)
B12D B10D B11D B6D -138.50(15)
B12D B10D B11D B7D -37.54(13)
